data_1569960
loop_
_publ_author_name
'Jiao, Jianmin'
'Li, Heng'
'Xie, Wang'
'Zhao, Yue'
'Lin, Chen'
'Jiang, Juli'
'Wang, Leyong'

_publ_section_title
;
 Host-guest system of a phosphorylated macrocycle assisting structure
 determination of oily molecules in single-crystal form.
;
_journal_issue 41
_journal_name_full 'Chemical science'
_journal_page_first 11402
_journal_page_last 11409
_journal_paper_doi 10.1039/d3sc02995f
_journal_volume 14
_journal_year 2023
_chemical_formula_moiety 'C45 H39 O9 P3, 2(C9 H14 O)'
_chemical_formula_sum 'C63 H67 O11 P3'
_chemical_formula_weight 1093.07
_space_group_crystal_system triclinic
_space_group_IT_number 2
_space_group_name_Hall '-P 1'
_space_group_name_H-M_alt 'P -1'
_atom_sites_solution_hydrogens geom
_atom_sites_solution_primary dual
_audit_creation_date 2023-01-08
_audit_creation_method
;
Olex2 1.3
(compiled 2020.02.04 svn.rd84adfe8 for OlexSys, GUI svn.r6032)
;
_audit_update_record
;
2023-03-27 deposited with the CCDC.	2023-09-25 downloaded from the CCDC.
;
_cell_angle_alpha 116.041(3)
_cell_angle_beta 91.906(3)
_cell_angle_gamma 102.985(3)
_cell_formula_units_Z 4
_cell_length_a 17.9616(9)
_cell_length_b 18.1401(10)
_cell_length_c 19.7987(11)
_cell_measurement_reflns_used 9236
_cell_measurement_temperature 193.0
_cell_measurement_theta_max 68.34
_cell_measurement_theta_min 3.26
_cell_volume 5583.3(6)
_computing_cell_refinement 'SAINT V8.40B (?, 2016)'
_computing_data_reduction 'SAINT V8.40B (?, 2016)'
_computing_molecular_graphics 'Olex2 1.3 (Dolomanov et al., 2009)'
_computing_publication_material 'Olex2 1.3 (Dolomanov et al., 2009)'
_computing_structure_refinement 'SHELXL 2014/7 (Sheldrick, 2015)'
_computing_structure_solution 'SHELXT 2018/2 (Sheldrick, 2018)'
_diffrn_ambient_temperature 193.0
_diffrn_measured_fraction_theta_full 0.997
_diffrn_measured_fraction_theta_max 0.988
_diffrn_measurement_device_type 'Bruker APEX-II CCD'
_diffrn_measurement_method '\f and \w scans'
_diffrn_radiation_type CuK\a
_diffrn_radiation_wavelength 1.54178
_diffrn_reflns_av_R_equivalents 0.0732
_diffrn_reflns_av_unetI/netI 0.0774
_diffrn_reflns_Laue_measured_fraction_full 0.997
_diffrn_reflns_Laue_measured_fraction_max 0.988
_diffrn_reflns_limit_h_max 21
_diffrn_reflns_limit_h_min -21
_diffrn_reflns_limit_k_max 21
_diffrn_reflns_limit_k_min -21
_diffrn_reflns_limit_l_max 23
_diffrn_reflns_limit_l_min -23
_diffrn_reflns_number 73795
_diffrn_reflns_point_group_measured_fraction_full 0.997
_diffrn_reflns_point_group_measured_fraction_max 0.988
_diffrn_reflns_theta_full 67.679
_diffrn_reflns_theta_max 68.717
_diffrn_reflns_theta_min 2.512
_diffrn_source_current 1.11
_diffrn_source_power 0.0555
_diffrn_source_voltage 50.0
_diffrn_standards_number 0
_exptl_absorpt_coefficient_mu 1.482
_exptl_absorpt_correction_T_max 0.7531
_exptl_absorpt_correction_T_min 0.5533
_exptl_absorpt_correction_type multi-scan
_exptl_absorpt_process_details
;
SADABS-2016/2 (Bruker,2016/2) was used for absorption correction.
wR2(int) was 0.1484 before and 0.0753 after correction.
The Ratio of minimum to maximum transmission is 0.7347.
The \l/2 correction factor is Not present.
;
_exptl_crystal_density_diffrn 1.300
_exptl_crystal_description block
_exptl_crystal_F_000 2312
_exptl_crystal_size_max 0.12
_exptl_crystal_size_mid 0.11
_exptl_crystal_size_min 0.1
_refine_diff_density_max 0.804
_refine_diff_density_min -0.471
_refine_diff_density_rms 0.067
_refine_ls_extinction_method none
_refine_ls_goodness_of_fit_ref 1.014
_refine_ls_hydrogen_treatment constr
_refine_ls_matrix_type full
_refine_ls_number_parameters 1525
_refine_ls_number_reflns 20406
_refine_ls_number_restraints 0
_refine_ls_restrained_S_all 1.014
_refine_ls_R_factor_all 0.0966
_refine_ls_R_factor_gt 0.0617
_refine_ls_shift/su_max 0.001
_refine_ls_shift/su_mean 0.000
_refine_ls_structure_factor_coef Fsqd
_refine_ls_weighting_details 'w=1/[\s^2^(Fo^2^)+(0.1077P)^2^+3.6113P] where P=(Fo^2^+2Fc^2^)/3'
_refine_ls_weighting_scheme calc
_refine_ls_wR_factor_gt 0.1725
_refine_ls_wR_factor_ref 0.1824
_reflns_Friedel_coverage 0.000
_reflns_number_gt 16295
_reflns_number_total 20406
_reflns_threshold_expression 'I > 2\s(I)'
_cod_data_source_file d3sc02995f2.cif
_cod_data_source_block cu_jjm_347_0m
_cod_depositor_comments 'Adding full bibliography for 1569950--1569976.cif.'
_cod_original_cell_volume 5583.3(5)
_cod_database_code 1569960
_shelx_shelxl_version_number 2014/7
_shelx_space_group_comment
;
The symmetry employed for this shelxl refinement is uniquely defined
by the following loop, which should always be used as a source of
symmetry information in preference to the above space-group names.
They are only intended as comments.
;
_shelx_estimated_absorpt_t_max 0.866
_shelx_estimated_absorpt_t_min 0.842
_olex2_refinement_description
;
1. Fixed Uiso
 At 1.2 times of:
  All C(H) groups, All C(H,H) groups
 At 1.5 times of:
  All C(H,H,H) groups
2. Others
 Sof(H03Q)=Sof(C1)=Sof(H1A)=Sof(H1B)=Sof(H1C)=Sof(C4)=Sof(H4A)=Sof(H4B)=
 Sof(C9)=Sof(H9A)=Sof(H9B)=Sof(H9C)=Sof(C22)=Sof(H22A)=Sof(H22B)=Sof(C26)=
 Sof(O27)=1-FVAR(1)
 Sof(H03P)=Sof(C03J)=Sof(H03R)=Sof(H03S)=Sof(O03T)=Sof(C041)=Sof(C047)=
 Sof(H04I)=Sof(H04J)=Sof(C048)=Sof(H04K)=Sof(H04L)=Sof(H04M)=Sof(C04A)=
 Sof(H04N)=Sof(H04O)=Sof(H04P)=FVAR(1)
 Sof(HJ)=Sof(C5)=Sof(H5A)=Sof(H5B)=Sof(C2)=Sof(H2A)=Sof(H2B)=Sof(H2C)=Sof(C3)=
 Sof(H3A)=Sof(H3B)=Sof(H3C)=Sof(C8)=Sof(H8A)=Sof(H8B)=Sof(O15)=Sof(C6)=1-FVAR(2)
 Sof(O02W)=Sof(H12)=Sof(C03V)=Sof(C03Y)=Sof(H03G)=Sof(H03J)=Sof(C042)=
 Sof(H04A)=Sof(H04B)=Sof(H04C)=Sof(C044)=Sof(H04D)=Sof(H04E)=Sof(C049)=
 Sof(H04F)=Sof(H04G)=Sof(H04H)=FVAR(2)
3.a Secondary CH2 refined with riding coordinates:
 C00Q(H00A,H00B), C010(H01A,H01B), C013(H01E,H01F), C015(H01G,H01H), C017(H01I,
 H01J), C01M(H01C,H01D), C034(H03T,H03U), C03J(H03R,H03S), C03M(H03Y,HK),
 C03X(H15,HN), C03Y(H03G,H03J), C040(H04Q,H04R), C044(H04D,H04E), C047(H04I,
 H04J), C4(H4A,H4B), C22(H22A,H22B), C5(H5A,H5B), C8(H8A,H8B)
3.b Aromatic/amide H refined with riding coordinates:
 C020(H020), C021(H021), C022(H022), C024(H024), C025(H025), C028(H028),
 C02C(H02D), C02F(H1), C02J(H02T), C02M(H02U), C02N(H4), C02O(H5), C02Q(H6),
 C02R(H7), C02T(H9), C02V(H02V), C02X(H12), C02X(HJ), C02Y(H11), C02Z(H02Z),
 C030(H030), C033(H033), C036(H036), C037(H037), C039(H039), C03C(H03P),
 C03C(H03Q), C03D(H03D), C03E(H03E), C03F(H03F), C03H(H03H), C03I(H03I),
 C03K(H03K), C03L(H03L), C03S(H03Z), C03U(H14)
3.c Idealised Me refined as rotating group:
 C029(H02W,H02X,H02Y), C02A(H02,H,HA), C02B(H02A,H02B,H02C), C02D(H02E,H02F,
 H02G), C02E(H02H,H02I,H02J), C02G(H02K,H02L,H02M), C02H(H02N,H02O,H02P),
 C02I(H02Q,H02R,H02S), C02K(H2,HB,HC), C02L(H3,HD,HE), C02S(H8,HF,HG), C02U(H10,
 HH,HI), C032(H03M,H03N,H03O), C03A(H03A,H03B,H03C), C03G(H03V,H03W,H03X),
 C03W(H03,HL,HM), C03Z(H13,HO,HP), C042(H04A,H04B,H04C), C043(H04S,H04T,H04U),
 C045(H04V,H04W,H04X), C046(H04Y,HQ,HR), C048(H04K,H04L,H04M), C049(H04F,H04G,
 H04H), C04A(H04N,H04O,H04P), C1(H1A,H1B,H1C), C9(H9A,H9B,H9C), C2(H2A,H2B,H2C),
  C3(H3A,H3B,H3C)
;
_olex2_submission_special_instructions 'No special instructions were received'

loop_
_space_group_symop_operation_xyz
'x, y, z'
'-x, -y, -z'

loop_
_atom_site_label
_atom_site_type_symbol
_atom_site_fract_x
_atom_site_fract_y
_atom_site_fract_z
_atom_site_U_iso_or_equiv
_atom_site_adp_type
_atom_site_occupancy
_atom_site_site_symmetry_order
_atom_site_calc_flag
_atom_site_refinement_flags_posn
_atom_site_refinement_flags_adp
_atom_site_refinement_flags_occupancy
_atom_site_disorder_assembly
_atom_site_disorder_group
P001 P 0.17526(3) 0.87945(4) 0.33516(4) 0.02888(14) Uani 1 1 d . . . . .
P002 P 0.15548(3) 0.67806(4) 0.57814(3) 0.02910(14) Uani 1 1 d . . . . .
P003 P 0.32553(4) 0.82840(4) -0.06778(3) 0.03050(15) Uani 1 1 d . . . . .
P004 P 0.32353(3) 0.62692(4) 0.17498(3) 0.02966(14) Uani 1 1 d . . . . .
P005 P -0.20553(4) 0.76385(4) 0.46193(4) 0.03358(15) Uani 1 1 d . . . . .
P006 P 0.68688(4) 0.72229(4) 0.01741(4) 0.03357(15) Uani 1 1 d . . . . .
O007 O 0.38336(10) 0.57160(11) 0.14297(10) 0.0309(4) Uani 1 1 d . . . . .
O008 O 0.11185(9) 0.93101(11) 0.36050(10) 0.0311(4) Uani 1 1 d . . . . .
O009 O 0.09123(10) 0.71162(11) 0.62794(10) 0.0316(4) Uani 1 1 d . . . . .
O00A O -0.16996(10) 0.77861(12) 0.54301(11) 0.0348(4) Uani 1 1 d . . . . .
O00B O 0.21957(9) 0.76249(11) 0.59436(10) 0.0327(4) Uani 1 1 d . . . . .
O00C O -0.16222(10) 0.84780(12) 0.45704(11) 0.0343(4) Uani 1 1 d . . . . .
O00D O 0.12536(10) 0.62087(12) 0.49778(10) 0.0367(4) Uani 1 1 d . . . . .
O00E O 0.64523(10) 0.63789(11) 0.02258(10) 0.0335(4) Uani 1 1 d . . . . .
O00F O 0.25670(10) 0.58912(12) 0.10389(10) 0.0330(4) Uani 1 1 d . . . . .
O00G O 0.26098(10) 0.74636(11) -0.07942(10) 0.0336(4) Uani 1 1 d . . . . .
O00H O 0.36100(11) 0.88671(12) 0.01099(10) 0.0375(4) Uani 1 1 d . . . . .
O00I O 0.23651(9) 0.91990(11) 0.41089(10) 0.0321(4) Uani 1 1 d . . . . .
O00J O 0.35669(11) 0.71892(12) 0.20728(10) 0.0366(4) Uani 1 1 d . . . . .
O00K O 0.38555(10) 0.79095(11) -0.12205(10) 0.0327(4) Uani 1 1 d . . . . .
O00L O 0.64734(10) 0.70798(12) -0.06197(11) 0.0363(4) Uani 1 1 d . . . . .
O00M O 0.14490(10) 0.78698(11) 0.30227(10) 0.0355(4) Uani 1 1 d . . . . .
O00N O 0.68518(12) 0.80149(13) 0.08278(12) 0.0436(4) Uani 1 1 d . . . . .
O00O O -0.20262(12) 0.68432(13) 0.39784(12) 0.0461(5) Uani 1 1 d . . . . .
C00P C 0.43917(13) 0.58740(14) 0.03962(13) 0.0265(5) Uani 1 1 d . . . . .
C00Q C 0.12456(13) 0.94996(15) 0.50972(14) 0.0286(5) Uani 1 1 d . . . . .
H00A H 0.1554 0.9943 0.4980 0.034 Uiso 1 1 calc R U . . .
H00B H 0.1148 0.9788 0.5628 0.034 Uiso 1 1 calc R U . . .
C00R C 0.44869(14) 0.59865(15) 0.11414(13) 0.0280(5) Uani 1 1 d . . . . .
C00S C 0.04373(13) 0.89974(15) 0.38350(14) 0.0284(5) Uani 1 1 d . . . . .
C00T C 0.44076(14) 0.69752(16) -0.09176(13) 0.0291(5) Uani 1 1 d . . . . .
C00U C 0.03626(13) 0.79988(16) 0.59011(13) 0.0281(5) Uani 1 1 d . . . . .
C00V C -0.02351(13) 0.88801(15) 0.48204(14) 0.0275(5) Uani 1 1 d . . . . .
C00W C -0.10986(14) 0.68322(17) 0.56201(14) 0.0319(5) Uani 1 1 d . . . . .
C00X C 0.16817(13) 0.84899(15) 0.55158(13) 0.0278(5) Uani 1 1 d . . . . .
C00Y C -0.09089(13) 0.85856(16) 0.43049(15) 0.0303(5) Uani 1 1 d . . . . .
C00Z C 0.21990(13) 0.79979(15) 0.54584(14) 0.0295(5) Uani 1 1 d . . . . .
C010 C -0.02931(14) 0.89752(16) 0.56199(14) 0.0302(5) Uani 1 1 d . . . . .
H01A H 0.0152 0.9437 0.5975 0.036 Uiso 1 1 calc R U . . .
H01B H -0.0770 0.9147 0.5779 0.036 Uiso 1 1 calc R U . . .
C011 C -0.09352(14) 0.84626(16) 0.35588(15) 0.0332(5) Uani 1 1 d . . . . .
C012 C 0.02710(14) 0.72589(16) 0.59762(13) 0.0300(5) Uani 1 1 d . . . . .
C013 C 0.35975(14) 0.63925(16) -0.10794(13) 0.0304(5) Uani 1 1 d . . . . .
H01E H 0.3639 0.5801 -0.1279 0.036 Uiso 1 1 calc R U . . .
H01F H 0.3295 0.6424 -0.1489 0.036 Uiso 1 1 calc R U . . .
C014 C 0.04704(13) 0.91017(14) 0.45758(14) 0.0268(5) Uani 1 1 d . . . . .
C015 C 0.50571(14) 0.59436(15) -0.07166(13) 0.0297(5) Uani 1 1 d . . . . .
H01G H 0.5506 0.5738 -0.0923 0.036 Uiso 1 1 calc R U . . .
H01H H 0.4583 0.5504 -0.1038 0.036 Uiso 1 1 calc R U . . .
C016 C -0.04353(14) 0.66602(16) 0.58359(14) 0.0310(5) Uani 1 1 d . . . . .
C017 C 0.35849(13) 0.55203(15) -0.00540(13) 0.0283(5) Uani 1 1 d . . . . .
H01I H 0.3287 0.5093 0.0087 0.034 Uiso 1 1 calc R U . . .
H01J H 0.3628 0.5218 -0.0600 0.034 Uiso 1 1 calc R U . . .
C018 C 0.20111(15) 0.63580(17) 0.62859(14) 0.0330(5) Uani 1 1 d . . . . .
C019 C 0.52133(15) 0.82965(17) -0.08723(14) 0.0321(5) Uani 1 1 d . . . . .
C01A C 0.57745(14) 0.63079(16) 0.05529(14) 0.0304(5) Uani 1 1 d . . . . .
C01B C 0.50680(14) 0.60477(15) 0.00912(14) 0.0289(5) Uani 1 1 d . . . . .
C01C C 0.26373(13) 0.70834(16) -0.03169(14) 0.0312(5) Uani 1 1 d . . . . .
C01D C 0.45052(14) 0.77275(16) -0.09742(13) 0.0296(5) Uani 1 1 d . . . . .
C01E C 0.51905(15) 0.62876(16) 0.16108(14) 0.0319(5) Uani 1 1 d . . . . .
C01F C 0.31383(13) 0.65671(15) -0.04165(13) 0.0291(5) Uani 1 1 d . . . . .
C01G C 0.31222(13) 0.61620(15) 0.00466(14) 0.0288(5) Uani 1 1 d . . . . .
C01H C -0.03069(14) 0.81683(16) 0.56840(13) 0.0287(5) Uani 1 1 d . . . . .
C01I C -0.29793(15) 0.7810(2) 0.47896(17) 0.0390(6) Uani 1 1 d . . . . .
C01J C -0.10121(14) 0.75765(17) 0.55559(14) 0.0312(5) Uani 1 1 d . . . . .
C01K C -0.02338(15) 0.86680(16) 0.33093(15) 0.0325(5) Uani 1 1 d . . . . .
C01L C 0.17312(13) 0.88940(15) 0.50507(14) 0.0281(5) Uani 1 1 d . . . . .
C01M C 0.11601(13) 0.86266(15) 0.61261(13) 0.0294(5) Uani 1 1 d . . . . .
H01C H 0.1089 0.9206 0.6309 0.035 Uiso 1 1 calc R U . . .
H01D H 0.1434 0.8612 0.6560 0.035 Uiso 1 1 calc R U . . .
C01N C 0.58819(15) 0.80769(17) -0.07311(14) 0.0328(5) Uani 1 1 d . . . . .
C01O C 0.21094(14) 0.72001(17) 0.01939(15) 0.0337(5) Uani 1 1 d . . . . .
C01P C 0.27591(13) 0.78963(16) 0.49806(15) 0.0324(5) Uani 1 1 d . . . . .
C01Q C 0.22345(14) 0.92034(17) 0.27660(15) 0.0332(5) Uani 1 1 d . . . . .
C01R C 0.28214(13) 0.83155(17) 0.45369(15) 0.0325(5) Uani 1 1 d . . . . .
C01S C 0.26049(14) 0.62962(16) 0.05714(14) 0.0307(5) Uani 1 1 d . . . . .
C01T C 0.27782(15) 0.87044(17) -0.11739(15) 0.0348(5) Uani 1 1 d . . . . .
C01U C 0.58617(14) 0.64464(16) 0.13019(15) 0.0322(5) Uani 1 1 d . . . . .
C01V C 0.57875(15) 0.73211(17) -0.06883(14) 0.0320(5) Uani 1 1 d . . . . .
C01W C 0.22904(13) 0.87832(16) 0.45657(14) 0.0300(5) Uani 1 1 d . . . . .
C01X C 0.20763(14) 0.67756(17) 0.06371(15) 0.0336(5) Uani 1 1 d . . . . .
C01Y C 0.50820(14) 0.67604(16) -0.07682(13) 0.0292(5) Uani 1 1 d . . . . .
C01Z C 0.28103(14) 0.58723(17) 0.23661(14) 0.0323(5) Uani 1 1 d . . . . .
C020 C 0.27229(16) 0.67915(19) 0.67497(15) 0.0392(6) Uani 1 1 d . . . . .
H020 H 0.2965 0.7359 0.6848 0.047 Uiso 1 1 calc R U . . .
C021 C 0.22137(16) 0.6194(2) 0.27279(17) 0.0417(6) Uani 1 1 d . . . . .
H021 H 0.2015 0.6572 0.2607 0.050 Uiso 1 1 calc R U . . .
C022 C 0.16535(17) 0.55345(19) 0.61611(16) 0.0421(6) Uani 1 1 d . . . . .
H022 H 0.1162 0.5242 0.5853 0.050 Uiso 1 1 calc R U . . .
C023 C -0.02110(17) 0.5979(2) 0.29729(19) 0.0480(7) Uani 1 1 d . . . . .
C024 C 0.30972(17) 0.53246(19) 0.25532(17) 0.0417(6) Uani 1 1 d . . . . .
H024 H 0.3507 0.5111 0.2317 0.050 Uiso 1 1 calc R U . . .
C025 C 0.27943(15) 0.88237(19) 0.23876(17) 0.0411(6) Uani 1 1 d . . . . .
H025 H 0.2932 0.8394 0.2475 0.049 Uiso 1 1 calc R U . . .
C026 C 0.77945(15) 0.70570(19) -0.00243(16) 0.0373(6) Uani 1 1 d . . . . .
C027 C 0.47410(16) 1.10078(19) 0.80884(17) 0.0421(6) Uani 1 1 d . . . . .
C028 C 0.30749(18) 0.6385(2) 0.70666(16) 0.0467(7) Uani 1 1 d . . . . .
H028 H 0.3562 0.6678 0.7383 0.056 Uiso 1 1 calc R U . . .
C029 C 0.66561(16) 0.6749(2) 0.17539(17) 0.0445(7) Uani 1 1 d . . . . .
H02W H 0.7040 0.6650 0.1407 0.067 Uiso 1 1 calc R U . . .
H02X H 0.6676 0.6435 0.2047 0.067 Uiso 1 1 calc R U . . .
H02Y H 0.6768 0.7359 0.2102 0.067 Uiso 1 1 calc R U . . .
C02A C 0.66834(16) 0.8612(2) -0.06605(18) 0.0435(6) Uani 1 1 d . . . . .
H02 H 0.6913 0.8320 -0.1113 0.065 Uiso 1 1 calc R U . . .
H H 0.7004 0.8698 -0.0208 0.065 Uiso 1 1 calc R U . . .
HA H 0.6654 0.9165 -0.0615 0.065 Uiso 1 1 calc R U . . .
C02B C -0.18963(15) 0.62565(19) 0.54958(17) 0.0398(6) Uani 1 1 d . . . . .
H02A H -0.1857 0.5684 0.5379 0.060 Uiso 1 1 calc R U . . .
H02B H -0.2216 0.6230 0.5070 0.060 Uiso 1 1 calc R U . . .
H02C H -0.2134 0.6482 0.5957 0.060 Uiso 1 1 calc R U . . .
C02C C 0.20438(17) 0.9832(2) 0.26366(18) 0.0448(7) Uani 1 1 d . . . . .
H02D H 0.1662 1.0090 0.2889 0.054 Uiso 1 1 calc R U . . .
C02D C 0.32887(15) 0.7362(2) 0.49882(18) 0.0415(6) Uani 1 1 d . . . . .
H02E H 0.3567 0.7240 0.4551 0.062 Uiso 1 1 calc R U . . .
H02F H 0.2983 0.6825 0.4960 0.062 Uiso 1 1 calc R U . . .
H02G H 0.3660 0.7671 0.5459 0.062 Uiso 1 1 calc R U . . .
C02E C -0.01947(16) 0.8562(2) 0.25147(16) 0.0434(6) Uani 1 1 d . . . . .
H02H H -0.0240 0.9083 0.2498 0.065 Uiso 1 1 calc R U . . .
H02I H -0.0619 0.8081 0.2163 0.065 Uiso 1 1 calc R U . . .
H02J H 0.0300 0.8454 0.2366 0.065 Uiso 1 1 calc R U . . .
C02F C 0.31534(18) 0.95068(19) -0.10913(18) 0.0449(7) Uani 1 1 d . . . . .
H1 H 0.3656 0.9791 -0.0806 0.054 Uiso 1 1 calc R U . . .
C02G C -0.04491(16) 0.58921(19) 0.59518(19) 0.0432(6) Uani 1 1 d . . . . .
H02K H -0.0241 0.6076 0.6481 0.065 Uiso 1 1 calc R U . . .
H02L H -0.0133 0.5560 0.5613 0.065 Uiso 1 1 calc R U . . .
H02M H -0.0982 0.5540 0.5837 0.065 Uiso 1 1 calc R U . . .
C02H C 0.34445(16) 0.8300(2) 0.40415(18) 0.0432(6) Uani 1 1 d . . . . .
H02N H 0.3927 0.8318 0.4301 0.065 Uiso 1 1 calc R U . . .
H02O H 0.3523 0.8794 0.3944 0.065 Uiso 1 1 calc R U . . .
H02P H 0.3288 0.7777 0.3558 0.065 Uiso 1 1 calc R U . . .
C02I C -0.16975(16) 0.8133(2) 0.30501(18) 0.0466(7) Uani 1 1 d . . . . .
H02Q H -0.1791 0.7521 0.2719 0.070 Uiso 1 1 calc R U . . .
H02R H -0.1687 0.8429 0.2738 0.070 Uiso 1 1 calc R U . . .
H02S H -0.2112 0.8232 0.3362 0.070 Uiso 1 1 calc R U . . .
C02J C -0.36413(17) 0.7166(2) 0.43526(19) 0.0508(8) Uani 1 1 d . . . . .
H02T H -0.3598 0.6641 0.3961 0.061 Uiso 1 1 calc R U . . .
C02K C 0.14774(17) 0.6792(2) 0.11523(19) 0.0467(7) Uani 1 1 d . . . . .
H2 H 0.1663 0.7293 0.1648 0.070 Uiso 1 1 calc R U . . .
HB H 0.1382 0.6275 0.1217 0.070 Uiso 1 1 calc R U . . .
HC H 0.0996 0.6819 0.0927 0.070 Uiso 1 1 calc R U . . .
C02L C 0.15777(17) 0.7753(2) 0.02325(18) 0.0444(6) Uani 1 1 d . . . . .
H3 H 0.1881 0.8296 0.0272 0.067 Uiso 1 1 calc R U . . .
HD H 0.1315 0.7860 0.0679 0.067 Uiso 1 1 calc R U . . .
HE H 0.1193 0.7462 -0.0229 0.067 Uiso 1 1 calc R U . . .
C02M C 0.2014(2) 0.5140(2) 0.64856(18) 0.0490(7) Uani 1 1 d . . . . .
H02U H 0.1769 0.4579 0.6402 0.059 Uiso 1 1 calc R U . . .
C02N C 0.20411(17) 0.8288(2) -0.15994(16) 0.0426(6) Uani 1 1 d . . . . .
H4 H 0.1780 0.7740 -0.1662 0.051 Uiso 1 1 calc R U . . .
C02O C 0.78660(17) 0.6320(2) -0.0628(2) 0.0529(8) Uani 1 1 d . . . . .
H5 H 0.7416 0.5896 -0.0944 0.064 Uiso 1 1 calc R U . . .
C02P C 0.44274(19) 0.5883(2) 0.5856(2) 0.0508(7) Uani 1 1 d . . . . .
C02Q C 0.84502(18) 0.7669(2) 0.04546(19) 0.0501(7) Uani 1 1 d . . . . .
H6 H 0.8407 0.8172 0.0875 0.060 Uiso 1 1 calc R U . . .
C02R C 0.2791(2) 0.9891(2) -0.14276(19) 0.0505(7) Uani 1 1 d . . . . .
H7 H 0.3048 1.0436 -0.1375 0.061 Uiso 1 1 calc R U . . .
C02S C 0.52179(16) 0.6424(2) 0.24191(15) 0.0423(6) Uani 1 1 d . . . . .
H8 H 0.5238 0.5896 0.2435 0.063 Uiso 1 1 calc R U . . .
HF H 0.4755 0.6586 0.2616 0.063 Uiso 1 1 calc R U . . .
HG H 0.5679 0.6878 0.2733 0.063 Uiso 1 1 calc R U . . .
C02T C 0.19138(17) 0.5959(2) 0.32633(18) 0.0501(7) Uani 1 1 d . . . . .
H9 H 0.1514 0.6181 0.3513 0.060 Uiso 1 1 calc R U . . .
C02U C 0.52276(16) 0.90916(18) -0.09420(17) 0.0406(6) Uani 1 1 d . . . . .
H10 H 0.4969 0.8938 -0.1447 0.061 Uiso 1 1 calc R U . . .
HH H 0.5765 0.9416 -0.0872 0.061 Uiso 1 1 calc R U . . .
HI H 0.4959 0.9439 -0.0552 0.061 Uiso 1 1 calc R U . . .
C02V C 0.2727(2) 0.5564(2) 0.69281(17) 0.0480(7) Uani 1 1 d . . . . .
H02V H 0.2981 0.5289 0.7139 0.058 Uiso 1 1 calc R U . . .
O02W O -0.0426(6) 0.3797(6) 0.1660(5) 0.085(2) Uani 0.700(6) 1 d . . P A 1
C02X C -0.01957(19) 0.5171(2) 0.2727(2) 0.0577(9) Uani 1 1 d . . . . .
H12 H -0.0053 0.4987 0.3082 0.069 Uiso 0.700(6) 1 calc R U P A 1
HJ H 0.0194 0.5095 0.3008 0.069 Uiso 0.300(6) 1 calc R U P A 2
C02Y C 0.2062(2) 0.9484(2) -0.18357(18) 0.0510(8) Uani 1 1 d . . . . .
H11 H 0.1810 0.9753 -0.2054 0.061 Uiso 1 1 calc R U . . .
C02Z C -0.30498(18) 0.8582(2) 0.5358(2) 0.0538(8) Uani 1 1 d . . . . .
H02Z H -0.2600 0.9025 0.5650 0.065 Uiso 1 1 calc R U . . .
C030 C 0.21962(19) 0.5402(2) 0.34330(19) 0.0536(8) Uani 1 1 d . . . . .
H030 H 0.1983 0.5234 0.3792 0.064 Uiso 1 1 calc R U . . .
C031 C 0.5647(2) 0.7000(2) 0.67026(18) 0.0521(7) Uani 1 1 d . . . . .
C032 C 0.5109(2) 1.1710(2) 0.88554(18) 0.0575(9) Uani 1 1 d . . . . .
H03M H 0.4712 1.1954 0.9133 0.086 Uiso 1 1 calc R U . . .
H03N H 0.5490 1.2152 0.8800 0.086 Uiso 1 1 calc R U . . .
H03O H 0.5366 1.1485 0.9138 0.086 Uiso 1 1 calc R U . . .
C033 C 0.16964(19) 0.8684(2) -0.19279(18) 0.0505(7) Uani 1 1 d . . . . .
H033 H 0.1198 0.8400 -0.2223 0.061 Uiso 1 1 calc R U . . .
C034 C 0.4885(2) 0.6807(2) 0.6226(2) 0.0527(8) Uani 1 1 d . . . . .
H03T H 0.4564 0.7155 0.6553 0.063 Uiso 1 1 calc R U . . .
H03U H 0.4988 0.6983 0.5823 0.063 Uiso 1 1 calc R U . . .
C035 C 0.40789(19) 1.0605(2) 0.67711(18) 0.0516(8) Uani 1 1 d . . . . .
C036 C 0.31449(17) 0.9077(2) 0.18867(19) 0.0513(8) Uani 1 1 d . . . . .
H036 H 0.3520 0.8814 0.1623 0.062 Uiso 1 1 calc R U . . .
C037 C 0.2788(2) 0.5091(2) 0.30824(19) 0.0512(7) Uani 1 1 d . . . . .
H037 H 0.2984 0.4713 0.3206 0.061 Uiso 1 1 calc R U . . .
O038 O 0.0197(2) 0.9643(3) 0.7711(3) 0.1132(14) Uani 1 1 d . . . . .
C039 C 0.2408(2) 1.0084(2) 0.2141(2) 0.0557(8) Uani 1 1 d . . . . .
H039 H 0.2278 1.0521 0.2058 0.067 Uiso 1 1 calc R U . . .
C03A C 0.0063(2) 0.6648(3) 0.37760(19) 0.0591(9) Uani 1 1 d . . . . .
H03A H 0.0257 0.6399 0.4073 0.089 Uiso 1 1 calc R U . . .
H03B H -0.0367 0.6874 0.3994 0.089 Uiso 1 1 calc R U . . .
H03C H 0.0479 0.7110 0.3788 0.089 Uiso 1 1 calc R U . . .
C03B C -0.09145(19) 0.5605(2) 0.16789(19) 0.0537(8) Uani 1 1 d . . . . .
C03C C 0.4741(2) 1.0202(2) 0.7872(2) 0.0621(10) Uani 1 1 d . . . . .
H03P H 0.5077 1.0095 0.8178 0.075 Uiso 0.641(7) 1 calc R U P B 1
H03Q H 0.4834 1.0005 0.8230 0.075 Uiso 0.359(7) 1 calc R U P B 2
C03D C 0.91708(19) 0.7528(3) 0.0305(2) 0.0628(10) Uani 1 1 d . . . . .
H03D H 0.9624 0.7941 0.0626 0.075 Uiso 1 1 calc R U . . .
C03E C -0.43654(19) 0.7301(3) 0.4497(3) 0.0717(13) Uani 1 1 d . . . . .
H03E H -0.4819 0.6866 0.4203 0.086 Uiso 1 1 calc R U . . .
C03F C 0.29546(19) 0.9710(2) 0.17663(19) 0.0534(8) Uani 1 1 d . . . . .
H03F H 0.3202 0.9886 0.1425 0.064 Uiso 1 1 calc R U . . .
C03G C 0.3810(2) 0.5605(3) 0.5202(2) 0.0715(11) Uani 1 1 d . . . . .
H03V H 0.4047 0.5646 0.4777 0.107 Uiso 1 1 calc R U . . .
H03W H 0.3457 0.5972 0.5359 0.107 Uiso 1 1 calc R U . . .
H03X H 0.3520 0.5014 0.5043 0.107 Uiso 1 1 calc R U . . .
C03H C 0.8588(2) 0.6197(3) -0.0774(2) 0.0650(10) Uani 1 1 d . . . . .
H03H H 0.8634 0.5699 -0.1199 0.078 Uiso 1 1 calc R U . . .
C03I C -0.3776(2) 0.8702(3) 0.5495(3) 0.0728(12) Uani 1 1 d . . . . .
H03I H -0.3825 0.9225 0.5885 0.087 Uiso 1 1 calc R U . . .
C03J C 0.4265(4) 1.1246(5) 0.7627(4) 0.0429(15) Uani 0.641(7) 1 d . . P B 1
H03R H 0.4542 1.1812 0.7684 0.051 Uiso 0.641(7) 1 calc R U P B 1
H03S H 0.3773 1.1296 0.7832 0.051 Uiso 0.641(7) 1 calc R U P B 1
C03K C 0.92344(19) 0.6796(3) -0.0304(2) 0.0620(9) Uani 1 1 d . . . . .
H03K H 0.9730 0.6708 -0.0397 0.074 Uiso 1 1 calc R U . . .
C03L C -0.4426(2) 0.8063(4) 0.5067(3) 0.0773(13) Uani 1 1 d . . . . .
H03L H -0.4923 0.8147 0.5164 0.093 Uiso 1 1 calc R U . . .
C03M C 0.5513(2) 0.6562(3) 0.7219(2) 0.0663(10) Uani 1 1 d . . . . .
H03Y H 0.6017 0.6645 0.7497 0.080 Uiso 1 1 calc R U . . .
HK H 0.5192 0.6841 0.7600 0.080 Uiso 1 1 calc R U . . .
C03N C -0.0966(2) 0.9587(3) 0.9116(2) 0.0706(11) Uani 1 1 d . . . . .
C03O C 0.5123(3) 0.5627(3) 0.6793(3) 0.0751(12) Uani 1 1 d . . . . .
C03P C -0.1009(2) 0.8064(2) 0.8141(2) 0.0573(8) Uani 1 1 d . . . . .
C03Q C -0.0282(2) 0.9352(3) 0.8015(3) 0.0703(11) Uani 1 1 d . . . . .
O03R O 0.5237(3) 0.5131(3) 0.7001(3) 0.1439(19) Uani 1 1 d . . . . .
C03S C 0.4554(2) 0.5353(3) 0.6117(3) 0.0666(10) Uani 1 1 d . . . . .
H03Z H 0.4266 0.4773 0.5857 0.080 Uiso 1 1 calc R U . . .
O03T O 0.4266(5) 0.8775(5) 0.7063(6) 0.108(3) Uani 0.641(7) 1 d . . P B 1
C03U C -0.0470(3) 0.9888(3) 0.8742(3) 0.0814(13) Uani 1 1 d . . . . .
H14 H -0.0232 1.0483 0.8969 0.098 Uiso 1 1 calc R U . . .
C03V C -0.0404(5) 0.4540(5) 0.1886(4) 0.0591(17) Uani 0.700(6) 1 d . . P A 1
C03W C 0.5962(3) 0.7959(3) 0.7197(3) 0.0882(14) Uani 1 1 d . . . . .
H03 H 0.5572 0.8183 0.7502 0.132 Uiso 1 1 calc R U . . .
HL H 0.6084 0.8236 0.6871 0.132 Uiso 1 1 calc R U . . .
HM H 0.6431 0.8075 0.7534 0.132 Uiso 1 1 calc R U . . .
C03X C -0.0772(3) 0.8454(3) 0.7617(3) 0.0802(12) Uani 1 1 d . . . . .
H15 H -0.0485 0.8102 0.7244 0.096 Uiso 1 1 calc R U . . .
HN H -0.1244 0.8436 0.7332 0.096 Uiso 1 1 calc R U . . .
C03Y C -0.0398(3) 0.6312(3) 0.2404(3) 0.0463(12) Uani 0.700(6) 1 d . . P A 1
H03G H -0.0660 0.6769 0.2649 0.056 Uiso 0.700(6) 1 calc R U P A 1
H03J H 0.0090 0.6560 0.2272 0.056 Uiso 0.700(6) 1 calc R U P A 1
C03Z C 0.6240(2) 0.6674(3) 0.6200(3) 0.0780(12) Uani 1 1 d . . . . .
H13 H 0.6307 0.6928 0.5852 0.117 Uiso 1 1 calc R U . . .
HO H 0.6061 0.6053 0.5906 0.117 Uiso 1 1 calc R U . . .
HP H 0.6735 0.6832 0.6519 0.117 Uiso 1 1 calc R U . . .
C040 C -0.1358(3) 0.8645(3) 0.8777(3) 0.0793(12) Uani 1 1 d . . . . .
H04Q H -0.1356 0.8476 0.9189 0.095 Uiso 1 1 calc R U . . .
H04R H -0.1905 0.8550 0.8584 0.095 Uiso 1 1 calc R U . . .
C041 C 0.4285(5) 0.9506(5) 0.7231(6) 0.066(2) Uani 0.641(7) 1 d . . P B 1
C042 C -0.1719(3) 0.5327(3) 0.1796(3) 0.0547(13) Uani 0.700(6) 1 d . . P A 1
H04A H -0.1922 0.5824 0.2046 0.082 Uiso 0.700(6) 1 calc R U P A 1
H04B H -0.1727 0.5041 0.2117 0.082 Uiso 0.700(6) 1 calc R U P A 1
H04C H -0.2039 0.4933 0.1303 0.082 Uiso 0.700(6) 1 calc R U P A 1
C043 C -0.0290(3) 0.7959(4) 0.8476(3) 0.0941(16) Uani 1 1 d . . . . .
H04S H 0.0099 0.8510 0.8728 0.141 Uiso 1 1 calc R U . . .
H04T H -0.0080 0.7551 0.8068 0.141 Uiso 1 1 calc R U . . .
H04U H -0.0424 0.7748 0.8847 0.141 Uiso 1 1 calc R U . . .
C044 C -0.0541(3) 0.4882(4) 0.1330(3) 0.0604(14) Uani 0.700(6) 1 d . . P A 1
H04D H -0.0042 0.5085 0.1186 0.073 Uiso 0.700(6) 1 calc R U P A 1
H04E H -0.0879 0.4419 0.0863 0.073 Uiso 0.700(6) 1 calc R U P A 1
C045 C -0.1186(4) 1.0152(5) 0.9862(3) 0.129(3) Uani 1 1 d . . . . .
H04V H -0.1733 1.0133 0.9787 0.194 Uiso 1 1 calc R U . . .
H04W H -0.0869 1.0738 1.0047 0.194 Uiso 1 1 calc R U . . .
H04X H -0.1097 0.9951 1.0235 0.194 Uiso 1 1 calc R U . . .
C046 C -0.1574(4) 0.7207(4) 0.7714(4) 0.132(3) Uani 1 1 d . . . . .
H04Y H -0.1326 0.6816 0.7335 0.198 Uiso 1 1 calc R U . . .
HQ H -0.2021 0.7258 0.7458 0.198 Uiso 1 1 calc R U . . .
HR H -0.1744 0.6985 0.8070 0.198 Uiso 1 1 calc R U . . .
C047 C 0.3763(3) 0.9706(4) 0.6752(4) 0.0646(18) Uani 0.641(7) 1 d . . P B 1
H04I H 0.3253 0.9680 0.6929 0.077 Uiso 0.641(7) 1 calc R U P B 1
H04J H 0.3682 0.9259 0.6218 0.077 Uiso 0.641(7) 1 calc R U P B 1
C048 C 0.3460(4) 1.0765(5) 0.6372(4) 0.076(2) Uani 0.641(7) 1 d . . P B 1
H04K H 0.3627 1.1344 0.6429 0.114 Uiso 0.641(7) 1 calc R U P B 1
H04L H 0.2986 1.0700 0.6595 0.114 Uiso 0.641(7) 1 calc R U P B 1
H04M H 0.3361 1.0355 0.5831 0.114 Uiso 0.641(7) 1 calc R U P B 1
C049 C -0.0960(4) 0.5988(5) 0.1090(4) 0.081(2) Uani 0.700(6) 1 d . . P A 1
H04F H -0.0439 0.6174 0.0988 0.121 Uiso 0.700(6) 1 calc R U P A 1
H04G H -0.1182 0.6474 0.1308 0.121 Uiso 0.700(6) 1 calc R U P A 1
H04H H -0.1286 0.5548 0.0614 0.121 Uiso 0.700(6) 1 calc R U P A 1
C04A C 0.4804(4) 1.0614(7) 0.6420(4) 0.090(3) Uani 0.641(7) 1 d . . P B 1
H04N H 0.5159 1.0423 0.6653 0.135 Uiso 0.641(7) 1 calc R U P B 1
H04O H 0.5049 1.1194 0.6505 0.135 Uiso 0.641(7) 1 calc R U P B 1
H04P H 0.4677 1.0232 0.5873 0.135 Uiso 0.641(7) 1 calc R U P B 1
C1 C 0.3259(5) 1.0322(7) 0.6848(7) 0.066(3) Uani 0.359(7) 1 d . . P B 2
H1A H 0.3053 1.0818 0.7091 0.099 Uiso 0.359(7) 1 calc R U P B 2
H1B H 0.3225 1.0024 0.7161 0.099 Uiso 0.359(7) 1 calc R U P B 2
H1C H 0.2958 0.9936 0.6344 0.099 Uiso 0.359(7) 1 calc R U P B 2
C4 C 0.4462(8) 0.9917(9) 0.6418(6) 0.076(4) Uani 0.359(7) 1 d . . P B 2
H4A H 0.4970 1.0143 0.6303 0.091 Uiso 0.359(7) 1 calc R U P B 2
H4B H 0.4142 0.9464 0.5936 0.091 Uiso 0.359(7) 1 calc R U P B 2
C9 C 0.4033(11) 1.1001(12) 0.6176(9) 0.108(6) Uani 0.359(7) 1 d . . P B 2
H9A H 0.4553 1.1177 0.6066 0.162 Uiso 0.359(7) 1 calc R U P B 2
H9B H 0.3822 1.1496 0.6402 0.162 Uiso 0.359(7) 1 calc R U P B 2
H9C H 0.3697 1.0568 0.5703 0.162 Uiso 0.359(7) 1 calc R U P B 2
C22 C 0.4575(8) 1.1316(8) 0.7493(8) 0.047(3) Uani 0.359(7) 1 d . . P B 2
H22A H 0.4311 1.1774 0.7717 0.056 Uiso 0.359(7) 1 calc R U P B 2
H22B H 0.5072 1.1557 0.7369 0.056 Uiso 0.359(7) 1 calc R U P B 2
C26 C 0.4570(11) 0.9562(10) 0.6946(8) 0.070(4) Uani 0.359(7) 1 d . . P B 2
O27 O 0.4577(8) 0.8818(8) 0.6715(9) 0.094(5) Uani 0.359(7) 1 d . . P B 2
C5 C -0.1182(6) 0.4611(8) 0.1690(8) 0.067(4) Uani 0.300(6) 1 d . . P A 2
H5A H -0.1686 0.4557 0.1877 0.081 Uiso 0.300(6) 1 calc R U P A 2
H5B H -0.1261 0.4157 0.1159 0.081 Uiso 0.300(6) 1 calc R U P A 2
C2 C -0.0210(9) 0.5628(15) 0.1377(9) 0.103(7) Uani 0.300(6) 1 d . . P A 2
H2A H 0.0091 0.5333 0.1544 0.155 Uiso 0.300(6) 1 calc R U P A 2
H2B H 0.0086 0.6221 0.1558 0.155 Uiso 0.300(6) 1 calc R U P A 2
H2C H -0.0320 0.5345 0.0820 0.155 Uiso 0.300(6) 1 calc R U P A 2
C3 C -0.1599(8) 0.5646(12) 0.1330(8) 0.085(5) Uani 0.300(6) 1 d . . P A 2
H3A H -0.1529 0.6217 0.1374 0.128 Uiso 0.300(6) 1 calc R U P A 2
H3B H -0.2034 0.5522 0.1584 0.128 Uiso 0.300(6) 1 calc R U P A 2
H3C H -0.1706 0.5226 0.0792 0.128 Uiso 0.300(6) 1 calc R U P A 2
C8 C -0.0762(8) 0.6174(9) 0.2589(7) 0.051(3) Uani 0.300(6) 1 d . . P A 2
H8A H -0.0580 0.6782 0.2710 0.061 Uiso 0.300(6) 1 calc R U P A 2
H8B H -0.1257 0.6094 0.2786 0.061 Uiso 0.300(6) 1 calc R U P A 2
O15 O -0.0586(15) 0.3729(16) 0.1967(17) 0.119(9) Uani 0.300(6) 1 d . . P A 2
C6 C -0.0632(9) 0.4448(13) 0.2156(15) 0.082(7) Uani 0.300(6) 1 d . . P A 2

loop_
_atom_site_aniso_label
_atom_site_aniso_U_11
_atom_site_aniso_U_22
_atom_site_aniso_U_33
_atom_site_aniso_U_23
_atom_site_aniso_U_13
_atom_site_aniso_U_12
P001 0.0262(3) 0.0282(3) 0.0337(3) 0.0144(3) 0.0081(2) 0.0092(2)
P002 0.0267(3) 0.0289(3) 0.0297(3) 0.0120(3) 0.0009(2) 0.0074(2)
P003 0.0305(3) 0.0286(3) 0.0301(3) 0.0123(3) -0.0002(2) 0.0068(2)
P004 0.0296(3) 0.0289(3) 0.0309(3) 0.0136(3) 0.0057(2) 0.0085(2)
P005 0.0275(3) 0.0321(3) 0.0443(4) 0.0184(3) 0.0094(3) 0.0115(2)
P006 0.0318(3) 0.0324(3) 0.0394(3) 0.0167(3) 0.0096(3) 0.0128(3)
O007 0.0310(8) 0.0315(9) 0.0331(8) 0.0161(7) 0.0077(7) 0.0103(7)
O008 0.0278(8) 0.0319(9) 0.0388(9) 0.0189(8) 0.0105(7) 0.0112(7)
O009 0.0288(8) 0.0336(9) 0.0330(9) 0.0151(7) 0.0038(7) 0.0099(7)
O00A 0.0261(8) 0.0384(10) 0.0439(10) 0.0192(8) 0.0097(7) 0.0145(7)
O00B 0.0259(8) 0.0337(9) 0.0365(9) 0.0163(8) -0.0023(7) 0.0051(7)
O00C 0.0268(8) 0.0346(10) 0.0478(10) 0.0207(8) 0.0138(7) 0.0151(7)
O00D 0.0374(9) 0.0352(10) 0.0305(9) 0.0104(8) -0.0003(7) 0.0075(8)
O00E 0.0295(8) 0.0337(9) 0.0411(9) 0.0172(8) 0.0114(7) 0.0147(7)
O00F 0.0289(8) 0.0353(10) 0.0368(9) 0.0192(8) 0.0040(7) 0.0070(7)
O00G 0.0292(8) 0.0342(9) 0.0360(9) 0.0169(8) -0.0029(7) 0.0054(7)
O00H 0.0387(9) 0.0355(10) 0.0304(9) 0.0099(8) 0.0001(7) 0.0072(8)
O00I 0.0262(8) 0.0326(9) 0.0388(9) 0.0178(8) 0.0054(7) 0.0070(7)
O00J 0.0390(9) 0.0298(9) 0.0372(9) 0.0126(8) 0.0060(8) 0.0084(7)
O00K 0.0341(9) 0.0330(9) 0.0309(8) 0.0143(7) 0.0018(7) 0.0099(7)
O00L 0.0325(9) 0.0418(11) 0.0422(10) 0.0218(9) 0.0126(8) 0.0176(8)
O00M 0.0360(9) 0.0284(9) 0.0399(10) 0.0130(8) 0.0081(8) 0.0097(7)
O00N 0.0495(11) 0.0347(10) 0.0457(11) 0.0150(9) 0.0115(9) 0.0160(9)
O00O 0.0529(12) 0.0340(11) 0.0509(12) 0.0166(9) 0.0107(9) 0.0163(9)
C00P 0.0295(11) 0.0209(11) 0.0275(11) 0.0088(9) 0.0034(9) 0.0084(9)
C00Q 0.0277(11) 0.0225(11) 0.0313(12) 0.0089(9) 0.0051(9) 0.0061(9)
C00R 0.0301(11) 0.0237(11) 0.0290(11) 0.0100(9) 0.0053(9) 0.0093(9)
C00S 0.0260(11) 0.0258(12) 0.0350(12) 0.0132(10) 0.0090(9) 0.0109(9)
C00T 0.0327(12) 0.0290(12) 0.0218(10) 0.0079(9) 0.0050(9) 0.0087(10)
C00U 0.0275(11) 0.0283(12) 0.0241(10) 0.0080(9) 0.0054(9) 0.0076(9)
C00V 0.0282(11) 0.0200(11) 0.0342(12) 0.0098(9) 0.0071(9) 0.0115(9)
C00W 0.0278(12) 0.0343(13) 0.0329(12) 0.0143(11) 0.0085(9) 0.0086(10)
C00X 0.0221(10) 0.0237(11) 0.0283(11) 0.0060(9) -0.0009(9) 0.0021(8)
C00Y 0.0252(11) 0.0269(12) 0.0415(13) 0.0149(11) 0.0095(10) 0.0128(9)
C00Z 0.0220(10) 0.0269(12) 0.0340(12) 0.0116(10) -0.0020(9) 0.0018(9)
C010 0.0295(11) 0.0283(12) 0.0316(12) 0.0101(10) 0.0099(9) 0.0121(9)
C011 0.0301(12) 0.0308(13) 0.0400(13) 0.0155(11) 0.0039(10) 0.0126(10)
C012 0.0286(11) 0.0313(13) 0.0287(11) 0.0115(10) 0.0042(9) 0.0105(10)
C013 0.0348(12) 0.0267(12) 0.0251(11) 0.0088(9) 0.0009(9) 0.0066(10)
C014 0.0281(11) 0.0196(11) 0.0318(11) 0.0094(9) 0.0062(9) 0.0095(9)
C015 0.0337(12) 0.0268(12) 0.0271(11) 0.0093(10) 0.0070(9) 0.0111(9)
C016 0.0296(12) 0.0300(13) 0.0328(12) 0.0130(10) 0.0076(9) 0.0096(10)
C017 0.0297(11) 0.0237(11) 0.0282(11) 0.0097(9) 0.0022(9) 0.0055(9)
C018 0.0344(12) 0.0363(14) 0.0307(12) 0.0143(11) 0.0068(10) 0.0160(10)
C019 0.0366(13) 0.0316(13) 0.0285(11) 0.0139(10) 0.0068(10) 0.0096(10)
C01A 0.0290(11) 0.0268(12) 0.0360(12) 0.0128(10) 0.0079(10) 0.0113(9)
C01B 0.0347(12) 0.0226(11) 0.0291(11) 0.0089(9) 0.0072(9) 0.0132(9)
C01C 0.0244(11) 0.0278(12) 0.0353(12) 0.0117(10) -0.0035(9) 0.0026(9)
C01D 0.0310(12) 0.0316(13) 0.0248(11) 0.0105(10) 0.0051(9) 0.0105(10)
C01E 0.0359(13) 0.0296(13) 0.0306(12) 0.0130(10) 0.0040(10) 0.0115(10)
C01F 0.0279(11) 0.0242(11) 0.0266(11) 0.0071(9) -0.0016(9) 0.0015(9)
C01G 0.0244(10) 0.0229(11) 0.0300(11) 0.0070(9) -0.0037(9) 0.0015(9)
C01H 0.0294(11) 0.0286(12) 0.0270(11) 0.0100(10) 0.0079(9) 0.0109(9)
C01I 0.0254(12) 0.0507(17) 0.0515(16) 0.0316(14) 0.0096(11) 0.0122(11)
C01J 0.0251(11) 0.0362(13) 0.0332(12) 0.0139(11) 0.0089(9) 0.0132(10)
C01K 0.0333(12) 0.0306(13) 0.0355(13) 0.0149(11) 0.0060(10) 0.0125(10)
C01L 0.0225(10) 0.0219(11) 0.0312(11) 0.0063(9) 0.0002(9) 0.0027(8)
C01M 0.0294(11) 0.0270(12) 0.0265(11) 0.0084(9) 0.0017(9) 0.0063(9)
C01N 0.0334(12) 0.0339(13) 0.0305(12) 0.0142(10) 0.0089(10) 0.0087(10)
C01O 0.0262(11) 0.0325(13) 0.0365(13) 0.0123(11) -0.0011(10) 0.0055(10)
C01P 0.0227(11) 0.0308(13) 0.0383(13) 0.0124(11) 0.0000(9) 0.0052(9)
C01Q 0.0277(11) 0.0358(14) 0.0356(12) 0.0163(11) 0.0096(10) 0.0072(10)
C01R 0.0221(11) 0.0331(13) 0.0365(13) 0.0115(11) 0.0019(9) 0.0061(9)
C01S 0.0276(11) 0.0299(12) 0.0315(12) 0.0136(10) 0.0015(9) 0.0035(9)
C01T 0.0362(13) 0.0359(14) 0.0329(12) 0.0148(11) 0.0050(10) 0.0126(11)
C01U 0.0317(12) 0.0278(12) 0.0357(13) 0.0129(10) 0.0013(10) 0.0093(10)
C01V 0.0342(12) 0.0359(14) 0.0288(11) 0.0136(10) 0.0102(10) 0.0162(10)
C01W 0.0236(11) 0.0279(12) 0.0333(12) 0.0113(10) -0.0002(9) 0.0036(9)
C01X 0.0247(11) 0.0348(13) 0.0359(13) 0.0120(11) 0.0005(10) 0.0076(10)
C01Y 0.0339(12) 0.0281(12) 0.0242(11) 0.0094(9) 0.0077(9) 0.0108(10)
C01Z 0.0292(11) 0.0343(13) 0.0307(12) 0.0131(10) 0.0059(9) 0.0069(10)
C020 0.0386(14) 0.0410(15) 0.0363(13) 0.0154(12) 0.0040(11) 0.0126(11)
C021 0.0345(13) 0.0477(17) 0.0438(15) 0.0207(13) 0.0080(11) 0.0128(12)
C022 0.0457(15) 0.0370(15) 0.0417(14) 0.0175(12) 0.0022(12) 0.0096(12)
C023 0.0367(14) 0.0389(16) 0.0547(18) 0.0097(14) -0.0075(13) 0.0116(12)
C024 0.0437(15) 0.0436(16) 0.0431(15) 0.0228(13) 0.0104(12) 0.0149(12)
C025 0.0326(13) 0.0428(16) 0.0500(16) 0.0213(13) 0.0136(12) 0.0127(11)
C026 0.0288(12) 0.0424(15) 0.0462(15) 0.0241(13) 0.0081(11) 0.0111(11)
C027 0.0348(13) 0.0391(15) 0.0452(15) 0.0138(13) -0.0015(12) 0.0094(11)
C028 0.0442(15) 0.067(2) 0.0351(14) 0.0243(14) 0.0037(12) 0.0248(14)
C029 0.0342(14) 0.0518(18) 0.0430(15) 0.0197(14) -0.0031(12) 0.0091(12)
C02A 0.0338(13) 0.0486(17) 0.0556(17) 0.0311(15) 0.0116(12) 0.0092(12)
C02B 0.0275(12) 0.0425(15) 0.0529(16) 0.0250(13) 0.0100(11) 0.0088(11)
C02C 0.0438(15) 0.0512(18) 0.0564(17) 0.0348(15) 0.0196(13) 0.0210(13)
C02D 0.0299(12) 0.0487(17) 0.0541(16) 0.0277(14) 0.0078(12) 0.0169(12)
C02E 0.0373(14) 0.0555(18) 0.0395(14) 0.0247(14) 0.0043(11) 0.0105(12)
C02F 0.0456(15) 0.0366(15) 0.0496(16) 0.0192(13) -0.0016(13) 0.0076(12)
C02G 0.0369(14) 0.0375(15) 0.0589(17) 0.0269(14) 0.0042(12) 0.0072(11)
C02H 0.0320(13) 0.0544(18) 0.0529(16) 0.0293(15) 0.0149(12) 0.0181(12)
C02I 0.0320(13) 0.0569(19) 0.0500(16) 0.0253(15) -0.0003(12) 0.0095(12)
C02J 0.0344(14) 0.066(2) 0.0537(18) 0.0356(17) 0.0011(13) -0.0004(13)
C02K 0.0364(14) 0.062(2) 0.0532(17) 0.0323(16) 0.0142(13) 0.0196(13)
C02L 0.0369(14) 0.0476(17) 0.0542(17) 0.0255(14) 0.0076(12) 0.0168(12)
C02M 0.068(2) 0.0429(17) 0.0450(16) 0.0244(14) 0.0108(14) 0.0228(15)
C02N 0.0430(15) 0.0443(16) 0.0385(14) 0.0197(13) 0.0004(12) 0.0073(12)
C02O 0.0339(14) 0.0498(18) 0.064(2) 0.0137(16) 0.0112(14) 0.0152(13)
C02P 0.0468(16) 0.0482(18) 0.0572(18) 0.0196(15) 0.0116(14) 0.0216(14)
C02Q 0.0410(15) 0.0526(19) 0.0529(17) 0.0236(15) 0.0046(13) 0.0070(13)
C02R 0.065(2) 0.0413(17) 0.0532(17) 0.0277(15) 0.0041(15) 0.0163(14)
C02S 0.0388(14) 0.0535(18) 0.0325(13) 0.0195(13) 0.0004(11) 0.0096(12)
C02T 0.0363(14) 0.061(2) 0.0487(17) 0.0218(15) 0.0184(13) 0.0100(13)
C02U 0.0397(14) 0.0352(14) 0.0503(16) 0.0219(13) 0.0107(12) 0.0111(11)
C02V 0.0627(19) 0.061(2) 0.0377(14) 0.0294(15) 0.0114(13) 0.0335(16)
O02W 0.108(6) 0.044(4) 0.093(4) 0.012(3) 0.015(3) 0.038(4)
C02X 0.0437(16) 0.0482(19) 0.079(2) 0.0242(18) 0.0011(16) 0.0194(14)
C02Y 0.066(2) 0.057(2) 0.0436(16) 0.0295(15) 0.0049(14) 0.0277(16)
C02Z 0.0340(14) 0.0529(19) 0.075(2) 0.0255(17) 0.0170(15) 0.0194(13)
C030 0.0537(18) 0.059(2) 0.0492(17) 0.0306(16) 0.0181(14) 0.0036(15)
C031 0.0569(18) 0.0534(19) 0.0440(16) 0.0194(15) 0.0165(14) 0.0156(15)
C032 0.0581(19) 0.065(2) 0.0394(16) 0.0095(15) 0.0014(14) 0.0288(17)
C033 0.0497(17) 0.064(2) 0.0431(16) 0.0282(15) -0.0030(13) 0.0182(15)
C034 0.0589(19) 0.0495(19) 0.0587(19) 0.0281(16) 0.0161(15) 0.0227(15)
C035 0.0484(17) 0.0480(18) 0.0428(16) 0.0105(14) -0.0044(13) 0.0077(14)
C036 0.0369(14) 0.0550(19) 0.0555(18) 0.0195(16) 0.0221(13) 0.0099(13)
C037 0.0592(19) 0.0535(19) 0.0525(18) 0.0345(16) 0.0125(15) 0.0145(15)
O038 0.105(3) 0.120(3) 0.167(4) 0.107(3) 0.051(3) 0.034(2)
C039 0.0600(19) 0.062(2) 0.067(2) 0.0451(19) 0.0222(17) 0.0221(16)
C03A 0.0520(18) 0.064(2) 0.0471(17) 0.0102(16) -0.0011(14) 0.0236(16)
C03B 0.0462(17) 0.0511(19) 0.0461(17) 0.0127(15) -0.0049(14) 0.0021(14)
C03C 0.0483(18) 0.0454(19) 0.088(3) 0.0298(19) -0.0163(18) 0.0098(14)
C03D 0.0335(15) 0.079(3) 0.075(2) 0.041(2) -0.0016(15) 0.0016(15)
C03E 0.0275(15) 0.121(4) 0.081(3) 0.069(3) -0.0028(16) -0.0007(18)
C03F 0.0492(17) 0.062(2) 0.0507(17) 0.0329(17) 0.0152(14) 0.0032(15)
C03G 0.069(2) 0.064(2) 0.072(2) 0.020(2) -0.004(2) 0.025(2)
C03H 0.0445(18) 0.064(2) 0.080(2) 0.021(2) 0.0218(17) 0.0255(16)
C03I 0.048(2) 0.086(3) 0.103(3) 0.048(3) 0.033(2) 0.040(2)
C03J 0.041(4) 0.041(3) 0.040(3) 0.011(2) 0.003(3) 0.015(3)
C03K 0.0383(16) 0.082(3) 0.084(3) 0.048(2) 0.0217(17) 0.0265(17)
C03L 0.0335(17) 0.129(4) 0.104(3) 0.077(3) 0.0247(19) 0.034(2)
C03M 0.072(2) 0.082(3) 0.053(2) 0.034(2) 0.0126(18) 0.028(2)
C03N 0.052(2) 0.085(3) 0.062(2) 0.017(2) 0.0040(17) 0.029(2)
C03O 0.084(3) 0.073(3) 0.091(3) 0.052(3) 0.012(2) 0.032(2)
C03P 0.0523(18) 0.060(2) 0.0547(19) 0.0237(17) 0.0136(15) 0.0104(16)
C03Q 0.065(2) 0.077(3) 0.094(3) 0.055(3) 0.029(2) 0.028(2)
O03R 0.183(5) 0.119(4) 0.171(4) 0.109(4) -0.023(4) 0.036(3)
C03S 0.068(2) 0.052(2) 0.086(3) 0.036(2) 0.011(2) 0.0199(18)
O03T 0.096(6) 0.039(3) 0.159(9) 0.025(4) -0.018(5) 0.013(3)
C03U 0.069(3) 0.060(3) 0.106(4) 0.031(3) -0.001(2) 0.017(2)
C03V 0.059(5) 0.041(3) 0.066(4) 0.010(3) 0.008(3) 0.024(3)
C03W 0.102(4) 0.067(3) 0.071(3) 0.019(2) 0.008(2) 0.004(2)
C03X 0.092(3) 0.082(3) 0.075(3) 0.038(3) 0.035(2) 0.031(3)
C03Y 0.040(3) 0.037(2) 0.056(3) 0.020(2) -0.007(2) 0.004(2)
C03Z 0.055(2) 0.111(4) 0.069(2) 0.037(3) 0.0248(19) 0.030(2)
C040 0.070(2) 0.098(4) 0.065(2) 0.033(2) 0.027(2) 0.018(2)
C041 0.058(4) 0.031(3) 0.087(6) 0.010(4) -0.012(4) 0.008(3)
C042 0.038(2) 0.057(3) 0.060(3) 0.026(2) -0.009(2) -0.001(2)
C043 0.095(3) 0.100(4) 0.123(4) 0.076(4) 0.033(3) 0.039(3)
C044 0.062(3) 0.062(3) 0.043(2) 0.014(2) 0.008(2) 0.013(3)
C045 0.112(4) 0.145(6) 0.082(4) -0.007(4) 0.010(3) 0.068(4)
C046 0.140(5) 0.098(5) 0.093(4) 0.018(3) 0.019(4) -0.035(4)
C047 0.043(3) 0.044(3) 0.073(4) 0.003(3) -0.019(3) 0.004(2)
C048 0.073(4) 0.084(5) 0.058(4) 0.024(3) -0.017(3) 0.020(4)
C049 0.076(4) 0.092(5) 0.073(4) 0.055(4) -0.020(3) -0.012(3)
C04A 0.063(4) 0.134(8) 0.051(3) 0.029(4) 0.013(3) 0.012(4)
C1 0.042(5) 0.061(6) 0.081(7) 0.025(6) -0.021(5) 0.009(4)
C4 0.072(8) 0.088(9) 0.047(6) 0.012(6) -0.006(5) 0.023(7)
C9 0.110(13) 0.119(13) 0.091(10) 0.071(10) -0.033(9) -0.017(10)
C22 0.046(7) 0.037(5) 0.054(7) 0.019(5) -0.005(6) 0.010(6)
C26 0.086(11) 0.052(8) 0.057(8) 0.002(6) -0.006(6) 0.042(8)
O27 0.089(9) 0.037(5) 0.117(10) -0.004(6) -0.029(7) 0.033(6)
C5 0.038(6) 0.049(7) 0.066(7) -0.008(6) -0.007(5) -0.005(5)
C2 0.061(9) 0.15(2) 0.060(8) 0.033(10) 0.015(7) -0.006(10)
C3 0.062(8) 0.099(12) 0.060(8) 0.017(8) -0.017(7) 0.002(8)
C8 0.041(6) 0.052(7) 0.045(6) 0.010(5) -0.003(5) 0.014(6)
O15 0.092(11) 0.049(8) 0.19(3) 0.034(15) 0.007(15) 0.008(7)
C6 0.037(8) 0.043(9) 0.120(18) -0.006(10) 0.013(8) 0.017(6)

loop_
_atom_type_symbol
_atom_type_description
_atom_type_scat_dispersion_real
_atom_type_scat_dispersion_imag
_atom_type_scat_source
C C 0.0181 0.0091 'International Tables Vol C Tables 4.2.6.8 and 6.1.1.4'
H H 0.0000 0.0000 'International Tables Vol C Tables 4.2.6.8 and 6.1.1.4'
O O 0.0492 0.0322 'International Tables Vol C Tables 4.2.6.8 and 6.1.1.4'
P P 0.2955 0.4335 'International Tables Vol C Tables 4.2.6.8 and 6.1.1.4'

loop_
_geom_angle_atom_site_label_1
_geom_angle_atom_site_label_2
_geom_angle_atom_site_label_3
_geom_angle
_geom_angle_site_symmetry_1
_geom_angle_site_symmetry_3
_geom_angle_publ_flag
O008 P001 O00I 103.57(9) . . ?
O008 P001 C01Q 102.46(11) . . ?
O00I P001 C01Q 103.87(11) . . ?
O00M P001 O008 114.58(10) . . ?
O00M P001 O00I 113.62(10) . . ?
O00M P001 C01Q 117.10(12) . . ?
O009 P002 C018 103.53(10) . . ?
O00B P002 O009 104.03(10) . . ?
O00B P002 C018 102.35(11) . . ?
O00D P002 O009 113.78(10) . . ?
O00D P002 O00B 115.07(11) . . ?
O00D P002 C018 116.46(12) . . ?
O00G P003 O00K 103.98(10) . . ?
O00G P003 C01T 102.50(11) . . ?
O00H P003 O00G 115.32(11) . . ?
O00H P003 O00K 113.64(10) . . ?
O00H P003 C01T 116.85(12) . . ?
O00K P003 C01T 102.83(11) . . ?
O007 P004 O00F 103.64(9) . . ?
O007 P004 C01Z 102.03(11) . . ?
O00F P004 C01Z 103.88(11) . . ?
O00J P004 O007 114.69(10) . . ?
O00J P004 O00F 113.67(10) . . ?
O00J P004 C01Z 117.24(12) . . ?
O00A P005 O00C 104.09(10) . . ?
O00A P005 C01I 101.42(11) . . ?
O00C P005 C01I 101.47(11) . . ?
O00O P005 O00A 115.41(11) . . ?
O00O P005 O00C 114.95(12) . . ?
O00O P005 C01I 117.41(14) . . ?
O00E P006 C026 101.53(11) . . ?
O00L P006 O00E 103.73(10) . . ?
O00L P006 C026 102.47(11) . . ?
O00N P006 O00E 114.79(11) . . ?
O00N P006 O00L 115.26(11) . . ?
O00N P006 C026 117.08(13) . . ?
C00R O007 P004 122.62(15) . . ?
C00S O008 P001 121.82(15) . . ?
C012 O009 P002 121.85(15) . . ?
C01J O00A P005 123.21(16) . . ?
C00Z O00B P002 121.05(15) . . ?
C00Y O00C P005 123.91(15) . . ?
C01A O00E P006 122.24(15) . . ?
C01S O00F P004 118.29(15) . . ?
C01C O00G P003 121.91(15) . . ?
C01W O00I P001 117.69(15) . . ?
C01D O00K P003 123.20(15) . . ?
C01V O00L P006 121.92(16) . . ?
C00R C00P C017 119.1(2) . . ?
C00R C00P C01B 117.0(2) . . ?
C01B C00P C017 123.7(2) . . ?
H00A C00Q H00B 107.4 . . ?
C014 C00Q H00A 108.2 . . ?
C014 C00Q H00B 108.2 . . ?
C01L C00Q H00A 108.2 . . ?
C01L C00Q H00B 108.2 . . ?
C01L C00Q C014 116.31(19) . . ?
C00P C00R O007 118.5(2) . . ?
C01E C00R O007 116.2(2) . . ?
C01E C00R C00P 125.1(2) . . ?
C014 C00S O008 118.5(2) . . ?
C014 C00S C01K 125.3(2) . . ?
C01K C00S O008 116.0(2) . . ?
C01D C00T C013 119.3(2) . . ?
C01D C00T C01Y 117.3(2) . . ?
C01Y C00T C013 123.1(2) . . ?
C012 C00U C01H 117.5(2) . . ?
C012 C00U C01M 119.4(2) . . ?
C01H C00U C01M 122.9(2) . . ?
C00Y C00V C010 119.3(2) . . ?
C00Y C00V C014 117.4(2) . . ?
C014 C00V C010 123.3(2) . . ?
C016 C00W C02B 121.9(2) . . ?
C01J C00W C016 118.0(2) . . ?
C01J C00W C02B 120.0(2) . . ?
C00Z C00X C01M 118.7(2) . . ?
C01L C00X C00Z 117.2(2) . . ?
C01L C00X C01M 123.8(2) . . ?
C00V C00Y O00C 118.2(2) . . ?
C011 C00Y O00C 116.6(2) . . ?
C011 C00Y C00V 125.0(2) . . ?
O00B C00Z C00X 118.8(2) . . ?
C01P C00Z O00B 116.7(2) . . ?
C01P C00Z C00X 124.4(2) . . ?
C00V C010 H01A 108.8 . . ?
C00V C010 H01B 108.8 . . ?
H01A C010 H01B 107.7 . . ?
C01H C010 C00V 113.59(19) . . ?
C01H C010 H01A 108.8 . . ?
C01H C010 H01B 108.8 . . ?
C00Y C011 C01K 117.8(2) . . ?
C00Y C011 C02I 120.3(2) . . ?
C01K C011 C02I 121.9(2) . . ?
C00U C012 O009 119.2(2) . . ?
C00U C012 C016 125.0(2) . . ?
C016 C012 O009 115.5(2) . . ?
C00T C013 H01E 108.0 . . ?
C00T C013 H01F 108.0 . . ?
C00T C013 C01F 117.18(19) . . ?
H01E C013 H01F 107.2 . . ?
C01F C013 H01E 108.0 . . ?
C01F C013 H01F 108.0 . . ?
C00S C014 C00Q 119.5(2) . . ?
C00S C014 C00V 117.3(2) . . ?
C00V C014 C00Q 123.1(2) . . ?
H01G C015 H01H 107.7 . . ?
C01B C015 H01G 108.9 . . ?
C01B C015 H01H 108.9 . . ?
C01Y C015 H01G 108.9 . . ?
C01Y C015 H01H 108.9 . . ?
C01Y C015 C01B 113.52(19) . . ?
C00W C016 C012 117.2(2) . . ?
C00W C016 C02G 123.5(2) . . ?
C012 C016 C02G 119.2(2) . . ?
C00P C017 H01I 108.1 . . ?
C00P C017 H01J 108.1 . . ?
C00P C017 C01G 116.59(19) . . ?
H01I C017 H01J 107.3 . . ?
C01G C017 H01I 108.1 . . ?
C01G C017 H01J 108.1 . . ?
C020 C018 P002 122.7(2) . . ?
C020 C018 C022 119.8(2) . . ?
C022 C018 P002 117.3(2) . . ?
C01D C019 C01N 117.4(2) . . ?
C01D C019 C02U 119.1(2) . . ?
C01N C019 C02U 123.5(2) . . ?
C01B C01A O00E 118.1(2) . . ?
C01U C01A O00E 116.8(2) . . ?
C01U C01A C01B 125.0(2) . . ?
C00P C01B C015 123.0(2) . . ?
C01A C01B C00P 117.5(2) . . ?
C01A C01B C015 119.4(2) . . ?
C01F C01C O00G 119.2(2) . . ?
C01O C01C O00G 116.3(2) . . ?
C01O C01C C01F 124.3(2) . . ?
C00T C01D O00K 119.1(2) . . ?
C00T C01D C019 125.1(2) . . ?
C019 C01D O00K 115.6(2) . . ?
C00R C01E C01U 117.6(2) . . ?
C00R C01E C02S 120.3(2) . . ?
C01U C01E C02S 122.0(2) . . ?
C01C C01F C013 118.4(2) . . ?
C01C C01F C01G 117.7(2) . . ?
C01G C01F C013 123.6(2) . . ?
C01F C01G C017 122.8(2) . . ?
C01S C01G C017 119.1(2) . . ?
C01S C01G C01F 117.9(2) . . ?
C00U C01H C010 122.8(2) . . ?
C01J C01H C00U 117.4(2) . . ?
C01J C01H C010 119.7(2) . . ?
C02J C01I P005 119.6(3) . . ?
C02Z C01I P005 120.6(2) . . ?
C02Z C01I C02J 119.8(3) . . ?
C00W C01J O00A 116.6(2) . . ?
C00W C01J C01H 124.8(2) . . ?
C01H C01J O00A 118.2(2) . . ?
C00S C01K C011 117.2(2) . . ?
C00S C01K C02E 120.5(2) . . ?
C011 C01K C02E 122.3(2) . . ?
C00X C01L C00Q 122.7(2) . . ?
C01W C01L C00Q 119.0(2) . . ?
C01W C01L C00X 118.2(2) . . ?
C00U C01M H01C 108.0 . . ?
C00U C01M H01D 108.0 . . ?
C00X C01M C00U 117.11(19) . . ?
C00X C01M H01C 108.0 . . ?
C00X C01M H01D 108.0 . . ?
H01C C01M H01D 107.3 . . ?
C019 C01N C02A 122.4(2) . . ?
C01V C01N C019 117.7(2) . . ?
C01V C01N C02A 119.8(2) . . ?
C01C C01O C01X 118.0(2) . . ?
C01C C01O C02L 119.5(2) . . ?
C01X C01O C02L 122.5(2) . . ?
C00Z C01P C02D 118.7(2) . . ?
C01R C01P C00Z 118.3(2) . . ?
C01R C01P C02D 122.9(2) . . ?
C025 C01Q P001 117.4(2) . . ?
C02C C01Q P001 123.0(2) . . ?
C02C C01Q C025 119.5(3) . . ?
C01P C01R C01W 118.0(2) . . ?
C01P C01R C02H 122.6(2) . . ?
C01W C01R C02H 119.3(2) . . ?
C01G C01S O00F 119.4(2) . . ?
C01G C01S C01X 123.9(2) . . ?
C01X C01S O00F 116.5(2) . . ?
C02F C01T P003 117.2(2) . . ?
C02F C01T C02N 119.7(2) . . ?
C02N C01T P003 123.0(2) . . ?
C01A C01U C01E 117.6(2) . . ?
C01A C01U C029 120.4(2) . . ?
C01E C01U C029 122.0(2) . . ?
C01N C01V O00L 116.0(2) . . ?
C01N C01V C01Y 125.3(2) . . ?
C01Y C01V O00L 118.4(2) . . ?
C01L C01W O00I 119.3(2) . . ?
C01L C01W C01R 123.8(2) . . ?
C01R C01W O00I 116.8(2) . . ?
C01O C01X C01S 118.0(2) . . ?
C01O C01X C02K 122.2(2) . . ?
C01S C01X C02K 119.7(2) . . ?
C00T C01Y C015 122.7(2) . . ?
C01V C01Y C00T 117.1(2) . . ?
C01V C01Y C015 120.2(2) . . ?
C021 C01Z P004 118.0(2) . . ?
C024 C01Z P004 122.3(2) . . ?
C024 C01Z C021 119.4(2) . . ?
C018 C020 H020 120.4 . . ?
C028 C020 C018 119.2(3) . . ?
C028 C020 H020 120.4 . . ?
C01Z C021 H021 120.1 . . ?
C02T C021 C01Z 119.8(3) . . ?
C02T C021 H021 120.1 . . ?
C018 C022 H022 119.9 . . ?
C02M C022 C018 120.1(3) . . ?
C02M C022 H022 119.9 . . ?
C02X C023 C03A 123.4(3) . . ?
C02X C023 C03Y 120.8(3) . . ?
C02X C023 C8 119.5(6) . . ?
C03A C023 C03Y 115.1(3) . . ?
C8 C023 C03A 112.5(5) . . ?
C01Z C024 H024 119.9 . . ?
C037 C024 C01Z 120.2(3) . . ?
C037 C024 H024 119.9 . . ?
C01Q C025 H025 120.2 . . ?
C036 C025 C01Q 119.6(3) . . ?
C036 C025 H025 120.2 . . ?
C02O C026 P006 121.1(2) . . ?
C02O C026 C02Q 120.0(3) . . ?
C02Q C026 P006 118.9(2) . . ?
C032 C027 C22 114.0(5) . . ?
C03C C027 C032 122.8(3) . . ?
C03C C027 C03J 121.6(4) . . ?
C03C C027 C22 120.9(6) . . ?
C03J C027 C032 114.9(4) . . ?
C020 C028 H028 119.6 . . ?
C02V C028 C020 120.9(3) . . ?
C02V C028 H028 119.6 . . ?
C01U C029 H02W 109.5 . . ?
C01U C029 H02X 109.5 . . ?
C01U C029 H02Y 109.5 . . ?
H02W C029 H02X 109.5 . . ?
H02W C029 H02Y 109.5 . . ?
H02X C029 H02Y 109.5 . . ?
C01N C02A H02 109.5 . . ?
C01N C02A H 109.5 . . ?
C01N C02A HA 109.5 . . ?
H02 C02A H 109.5 . . ?
H02 C02A HA 109.5 . . ?
H C02A HA 109.5 . . ?
C00W C02B H02A 109.5 . . ?
C00W C02B H02B 109.5 . . ?
C00W C02B H02C 109.5 . . ?
H02A C02B H02B 109.5 . . ?
H02A C02B H02C 109.5 . . ?
H02B C02B H02C 109.5 . . ?
C01Q C02C H02D 120.0 . . ?
C039 C02C C01Q 120.0(3) . . ?
C039 C02C H02D 120.0 . . ?
C01P C02D H02E 109.5 . . ?
C01P C02D H02F 109.5 . . ?
C01P C02D H02G 109.5 . . ?
H02E C02D H02F 109.5 . . ?
H02E C02D H02G 109.5 . . ?
H02F C02D H02G 109.5 . . ?
C01K C02E H02H 109.5 . . ?
C01K C02E H02I 109.5 . . ?
C01K C02E H02J 109.5 . . ?
H02H C02E H02I 109.5 . . ?
H02H C02E H02J 109.5 . . ?
H02I C02E H02J 109.5 . . ?
C01T C02F H1 120.0 . . ?
C02R C02F C01T 119.9(3) . . ?
C02R C02F H1 120.0 . . ?
C016 C02G H02K 109.5 . . ?
C016 C02G H02L 109.5 . . ?
C016 C02G H02M 109.5 . . ?
H02K C02G H02L 109.5 . . ?
H02K C02G H02M 109.5 . . ?
H02L C02G H02M 109.5 . . ?
C01R C02H H02N 109.5 . . ?
C01R C02H H02O 109.5 . . ?
C01R C02H H02P 109.5 . . ?
H02N C02H H02O 109.5 . . ?
H02N C02H H02P 109.5 . . ?
H02O C02H H02P 109.5 . . ?
C011 C02I H02Q 109.5 . . ?
C011 C02I H02R 109.5 . . ?
C011 C02I H02S 109.5 . . ?
H02Q C02I H02R 109.5 . . ?
H02Q C02I H02S 109.5 . . ?
H02R C02I H02S 109.5 . . ?
C01I C02J H02T 120.4 . . ?
C03E C02J C01I 119.3(4) . . ?
C03E C02J H02T 120.4 . . ?
C01X C02K H2 109.5 . . ?
C01X C02K HB 109.5 . . ?
C01X C02K HC 109.5 . . ?
H2 C02K HB 109.5 . . ?
H2 C02K HC 109.5 . . ?
HB C02K HC 109.5 . . ?
C01O C02L H3 109.5 . . ?
C01O C02L HD 109.5 . . ?
C01O C02L HE 109.5 . . ?
H3 C02L HD 109.5 . . ?
H3 C02L HE 109.5 . . ?
HD C02L HE 109.5 . . ?
C022 C02M H02U 120.1 . . ?
C02V C02M C022 119.8(3) . . ?
C02V C02M H02U 120.1 . . ?
C01T C02N H4 120.4 . . ?
C033 C02N C01T 119.1(3) . . ?
C033 C02N H4 120.4 . . ?
C026 C02O H5 119.7 . . ?
C03H C02O C026 120.5(3) . . ?
C03H C02O H5 119.7 . . ?
C03G C02P C034 116.8(3) . . ?
C03S C02P C034 121.3(3) . . ?
C03S C02P C03G 121.9(4) . . ?
C026 C02Q H6 120.7 . . ?
C026 C02Q C03D 118.6(3) . . ?
C03D C02Q H6 120.7 . . ?
C02F C02R H7 119.9 . . ?
C02Y C02R C02F 120.1(3) . . ?
C02Y C02R H7 119.9 . . ?
C01E C02S H8 109.5 . . ?
C01E C02S HF 109.5 . . ?
C01E C02S HG 109.5 . . ?
H8 C02S HF 109.5 . . ?
H8 C02S HG 109.5 . . ?
HF C02S HG 109.5 . . ?
C021 C02T H9 119.9 . . ?
C030 C02T C021 120.1(3) . . ?
C030 C02T H9 119.9 . . ?
C019 C02U H10 109.5 . . ?
C019 C02U HH 109.5 . . ?
C019 C02U HI 109.5 . . ?
H10 C02U HH 109.5 . . ?
H10 C02U HI 109.5 . . ?
HH C02U HI 109.5 . . ?
C028 C02V H02V 119.9 . . ?
C02M C02V C028 120.2(3) . . ?
C02M C02V H02V 119.9 . . ?
C023 C02X H12 119.6 . . ?
C023 C02X HJ 114.3 . . ?
C023 C02X C03V 120.9(4) . . ?
C023 C02X C6 131.5(11) . . ?
C03V C02X H12 119.6 . . ?
C6 C02X HJ 114.3 . . ?
C02R C02Y H11 120.0 . . ?
C02R C02Y C033 119.9(3) . . ?
C033 C02Y H11 120.0 . . ?
C01I C02Z H02Z 120.0 . . ?
C03I C02Z C01I 120.0(3) . . ?
C03I C02Z H02Z 120.0 . . ?
C02T C030 H030 119.9 . . ?
C02T C030 C037 120.2(3) . . ?
C037 C030 H030 119.9 . . ?
C034 C031 C03M 108.8(3) . . ?
C034 C031 C03W 110.1(3) . . ?
C034 C031 C03Z 110.9(3) . . ?
C03W C031 C03M 109.2(3) . . ?
C03Z C031 C03M 109.2(3) . . ?
C03Z C031 C03W 108.7(4) . . ?
C027 C032 H03M 109.5 . . ?
C027 C032 H03N 109.5 . . ?
C027 C032 H03O 109.5 . . ?
H03M C032 H03N 109.5 . . ?
H03M C032 H03O 109.5 . . ?
H03N C032 H03O 109.5 . . ?
C02N C033 H033 119.4 . . ?
C02Y C033 C02N 121.2(3) . . ?
C02Y C033 H033 119.4 . . ?
C02P C034 C031 114.7(3) . . ?
C02P C034 H03T 108.6 . . ?
C02P C034 H03U 108.6 . . ?
C031 C034 H03T 108.6 . . ?
C031 C034 H03U 108.6 . . ?
H03T C034 H03U 107.6 . . ?
C03J C035 C047 104.5(4) . . ?
C048 C035 C03J 111.5(4) . . ?
C048 C035 C047 108.7(4) . . ?
C048 C035 C04A 113.0(5) . . ?
C04A C035 C03J 109.9(4) . . ?
C04A C035 C047 108.9(5) . . ?
C1 C035 C9 103.6(8) . . ?
C1 C035 C22 114.4(8) . . ?
C4 C035 C1 115.0(8) . . ?
C4 C035 C9 106.0(10) . . ?
C4 C035 C22 110.4(7) . . ?
C22 C035 C9 106.4(8) . . ?
C025 C036 H036 119.8 . . ?
C03F C036 C025 120.4(3) . . ?
C03F C036 H036 119.8 . . ?
C024 C037 H037 119.8 . . ?
C030 C037 C024 120.4(3) . . ?
C030 C037 H037 119.8 . . ?
C02C C039 H039 119.7 . . ?
C03F C039 C02C 120.6(3) . . ?
C03F C039 H039 119.7 . . ?
C023 C03A H03A 109.5 . . ?
C023 C03A H03B 109.5 . . ?
C023 C03A H03C 109.5 . . ?
H03A C03A H03B 109.5 . . ?
H03A C03A H03C 109.5 . . ?
H03B C03A H03C 109.5 . . ?
C03Y C03B C049 107.1(4) . . ?
C042 C03B C03Y 113.0(4) . . ?
C042 C03B C044 113.1(4) . . ?
C042 C03B C049 106.4(4) . . ?
C044 C03B C03Y 109.5(4) . . ?
C044 C03B C049 107.4(4) . . ?
C2 C03B C5 105.3(11) . . ?
C2 C03B C3 123.5(11) . . ?
C2 C03B C8 110.9(9) . . ?
C3 C03B C5 103.9(9) . . ?
C3 C03B C8 112.9(8) . . ?
C8 C03B C5 95.8(7) . . ?
C027 C03C H03P 117.5 . . ?
C027 C03C H03Q 121.7 . . ?
C027 C03C C041 124.9(4) . . ?
C027 C03C C26 116.6(7) . . ?
C041 C03C H03P 117.5 . . ?
C26 C03C H03Q 121.7 . . ?
C02Q C03D H03D 119.6 . . ?
C03K C03D C02Q 120.8(3) . . ?
C03K C03D H03D 119.6 . . ?
C02J C03E H03E 119.9 . . ?
C03L C03E C02J 120.3(4) . . ?
C03L C03E H03E 119.9 . . ?
C036 C03F H03F 120.1 . . ?
C039 C03F C036 119.8(3) . . ?
C039 C03F H03F 120.1 . . ?
C02P C03G H03V 109.5 . . ?
C02P C03G H03W 109.5 . . ?
C02P C03G H03X 109.5 . . ?
H03V C03G H03W 109.5 . . ?
H03V C03G H03X 109.5 . . ?
H03W C03G H03X 109.5 . . ?
C02O C03H H03H 120.2 . . ?
C03K C03H C02O 119.7(4) . . ?
C03K C03H H03H 120.2 . . ?
C02Z C03I H03I 120.1 . . ?
C03L C03I C02Z 119.9(4) . . ?
C03L C03I H03I 120.1 . . ?
C027 C03J C035 114.1(5) . . ?
C027 C03J H03R 108.7 . . ?
C027 C03J H03S 108.7 . . ?
C035 C03J H03R 108.7 . . ?
C035 C03J H03S 108.7 . . ?
H03R C03J H03S 107.6 . . ?
C03D C03K H03K 119.8 . . ?
C03H C03K C03D 120.4(3) . . ?
C03H C03K H03K 119.8 . . ?
C03E C03L H03L 119.6 . . ?
C03I C03L C03E 120.8(3) . . ?
C03I C03L H03L 119.6 . . ?
C031 C03M H03Y 108.9 . . ?
C031 C03M HK 108.9 . . ?
H03Y C03M HK 107.7 . . ?
C03O C03M C031 113.4(3) . . ?
C03O C03M H03Y 108.9 . . ?
C03O C03M HK 108.9 . . ?
C03U C03N C040 120.2(4) . . ?
C03U C03N C045 123.3(5) . . ?
C045 C03N C040 116.5(5) . . ?
O03R C03O C03M 122.4(5) . . ?
O03R C03O C03S 121.2(5) . . ?
C03S C03O C03M 116.3(3) . . ?
C03X C03P C043 108.2(4) . . ?
C040 C03P C03X 110.0(4) . . ?
C040 C03P C043 109.1(4) . . ?
C046 C03P C03X 111.1(4) . . ?
C046 C03P C040 109.9(4) . . ?
C046 C03P C043 108.6(5) . . ?
O038 C03Q C03U 121.4(5) . . ?
O038 C03Q C03X 122.0(5) . . ?
C03U C03Q C03X 116.2(4) . . ?
C02P C03S C03O 122.8(4) . . ?
C02P C03S H03Z 118.6 . . ?
C03O C03S H03Z 118.6 . . ?
C03N C03U C03Q 123.4(4) . . ?
C03N C03U H14 118.3 . . ?
C03Q C03U H14 118.3 . . ?
O02W C03V C02X 121.5(7) . . ?
O02W C03V C044 120.6(7) . . ?
C044 C03V C02X 117.8(5) . . ?
C031 C03W H03 109.5 . . ?
C031 C03W HL 109.5 . . ?
C031 C03W HM 109.5 . . ?
H03 C03W HL 109.5 . . ?
H03 C03W HM 109.5 . . ?
HL C03W HM 109.5 . . ?
C03P C03X H15 108.7 . . ?
C03P C03X HN 108.7 . . ?
C03Q C03X C03P 114.3(4) . . ?
C03Q C03X H15 108.7 . . ?
C03Q C03X HN 108.7 . . ?
H15 C03X HN 107.6 . . ?
C023 C03Y H03G 109.3 . . ?
C023 C03Y H03J 109.3 . . ?
C03B C03Y C023 111.7(4) . . ?
C03B C03Y H03G 109.3 . . ?
C03B C03Y H03J 109.3 . . ?
H03G C03Y H03J 107.9 . . ?
C031 C03Z H13 109.5 . . ?
C031 C03Z HO 109.5 . . ?
C031 C03Z HP 109.5 . . ?
H13 C03Z HO 109.5 . . ?
H13 C03Z HP 109.5 . . ?
HO C03Z HP 109.5 . . ?
C03N C040 H04Q 108.2 . . ?
C03N C040 H04R 108.2 . . ?
C03P C040 C03N 116.2(4) . . ?
C03P C040 H04Q 108.2 . . ?
C03P C040 H04R 108.2 . . ?
H04Q C040 H04R 107.4 . . ?
C03C C041 C047 115.9(6) . . ?
O03T C041 C03C 123.9(8) . . ?
O03T C041 C047 120.1(8) . . ?
C03B C042 H04A 109.5 . . ?
C03B C042 H04B 109.5 . . ?
C03B C042 H04C 109.5 . . ?
H04A C042 H04B 109.5 . . ?
H04A C042 H04C 109.5 . . ?
H04B C042 H04C 109.5 . . ?
C03P C043 H04S 109.5 . . ?
C03P C043 H04T 109.5 . . ?
C03P C043 H04U 109.5 . . ?
H04S C043 H04T 109.5 . . ?
H04S C043 H04U 109.5 . . ?
H04T C043 H04U 109.5 . . ?
C03B C044 C03V 110.7(4) . . ?
C03B C044 H04D 109.5 . . ?
C03B C044 H04E 109.5 . . ?
C03V C044 H04D 109.5 . . ?
C03V C044 H04E 109.5 . . ?
H04D C044 H04E 108.1 . . ?
C03N C045 H04V 109.5 . . ?
C03N C045 H04W 109.5 . . ?
C03N C045 H04X 109.5 . . ?
H04V C045 H04W 109.5 . . ?
H04V C045 H04X 109.5 . . ?
H04W C045 H04X 109.5 . . ?
C03P C046 H04Y 109.5 . . ?
C03P C046 HQ 109.5 . . ?
C03P C046 HR 109.5 . . ?
H04Y C046 HQ 109.5 . . ?
H04Y C046 HR 109.5 . . ?
HQ C046 HR 109.5 . . ?
C035 C047 H04I 108.5 . . ?
C035 C047 H04J 108.5 . . ?
C041 C047 C035 114.9(4) . . ?
C041 C047 H04I 108.5 . . ?
C041 C047 H04J 108.5 . . ?
H04I C047 H04J 107.5 . . ?
C035 C048 H04K 109.5 . . ?
C035 C048 H04L 109.5 . . ?
C035 C048 H04M 109.5 . . ?
H04K C048 H04L 109.5 . . ?
H04K C048 H04M 109.5 . . ?
H04L C048 H04M 109.5 . . ?
C03B C049 H04F 109.5 . . ?
C03B C049 H04G 109.5 . . ?
C03B C049 H04H 109.5 . . ?
H04F C049 H04G 109.5 . . ?
H04F C049 H04H 109.5 . . ?
H04G C049 H04H 109.5 . . ?
C035 C04A H04N 109.5 . . ?
C035 C04A H04O 109.5 . . ?
C035 C04A H04P 109.5 . . ?
H04N C04A H04O 109.5 . . ?
H04N C04A H04P 109.5 . . ?
H04O C04A H04P 109.5 . . ?
C035 C1 H1A 109.5 . . ?
C035 C1 H1B 109.5 . . ?
C035 C1 H1C 109.5 . . ?
H1A C1 H1B 109.5 . . ?
H1A C1 H1C 109.5 . . ?
H1B C1 H1C 109.5 . . ?
C035 C4 H4A 109.8 . . ?
C035 C4 H4B 109.8 . . ?
C035 C4 C26 109.3(10) . . ?
H4A C4 H4B 108.3 . . ?
C26 C4 H4A 109.8 . . ?
C26 C4 H4B 109.8 . . ?
C035 C9 H9A 109.5 . . ?
C035 C9 H9B 109.5 . . ?
C035 C9 H9C 109.5 . . ?
H9A C9 H9B 109.5 . . ?
H9A C9 H9C 109.5 . . ?
H9B C9 H9C 109.5 . . ?
C027 C22 H22A 109.1 . . ?
C027 C22 H22B 109.1 . . ?
C035 C22 C027 112.3(8) . . ?
C035 C22 H22A 109.1 . . ?
C035 C22 H22B 109.1 . . ?
H22A C22 H22B 107.9 . . ?
C4 C26 C03C 119.0(11) . . ?
O27 C26 C03C 119.3(14) . . ?
O27 C26 C4 121.7(14) . . ?
C03B C5 H5A 108.1 . . ?
C03B C5 H5B 108.1 . . ?
H5A C5 H5B 107.3 . . ?
C6 C5 C03B 116.9(10) . . ?
C6 C5 H5A 108.1 . . ?
C6 C5 H5B 108.1 . . ?
C03B C2 H2A 109.5 . . ?
C03B C2 H2B 109.5 . . ?
C03B C2 H2C 109.5 . . ?
H2A C2 H2B 109.5 . . ?
H2A C2 H2C 109.5 . . ?
H2B C2 H2C 109.5 . . ?
C03B C3 H3A 109.5 . . ?
C03B C3 H3B 109.5 . . ?
C03B C3 H3C 109.5 . . ?
H3A C3 H3B 109.5 . . ?
H3A C3 H3C 109.5 . . ?
H3B C3 H3C 109.5 . . ?
C023 C8 C03B 114.1(8) . . ?
C023 C8 H8A 108.7 . . ?
C023 C8 H8B 108.7 . . ?
C03B C8 H8A 108.7 . . ?
C03B C8 H8B 108.7 . . ?
H8A C8 H8B 107.6 . . ?
C02X C6 C5 111.9(16) . . ?
O15 C6 C02X 128(2) . . ?
O15 C6 C5 120(2) . . ?

loop_
_geom_bond_atom_site_label_1
_geom_bond_atom_site_label_2
_geom_bond_distance
_geom_bond_site_symmetry_2
_geom_bond_publ_flag
P001 O008 1.5901(16) . ?
P001 O00I 1.5995(18) . ?
P001 O00M 1.4632(19) . ?
P001 C01Q 1.782(3) . ?
P002 O009 1.5933(17) . ?
P002 O00B 1.5892(18) . ?
P002 O00D 1.4634(18) . ?
P002 C018 1.777(2) . ?
P003 O00G 1.5868(19) . ?
P003 O00H 1.4627(18) . ?
P003 O00K 1.5948(18) . ?
P003 C01T 1.782(3) . ?
P004 O007 1.5924(17) . ?
P004 O00F 1.6007(18) . ?
P004 O00J 1.4628(19) . ?
P004 C01Z 1.782(3) . ?
P005 O00A 1.5920(19) . ?
P005 O00C 1.5925(19) . ?
P005 O00O 1.458(2) . ?
P005 C01I 1.773(3) . ?
P006 O00E 1.5945(19) . ?
P006 O00L 1.5894(19) . ?
P006 O00N 1.459(2) . ?
P006 C026 1.782(3) . ?
O007 C00R 1.406(3) . ?
O008 C00S 1.406(3) . ?
O009 C012 1.407(3) . ?
O00A C01J 1.416(3) . ?
O00B C00Z 1.396(3) . ?
O00C C00Y 1.407(3) . ?
O00E C01A 1.405(3) . ?
O00F C01S 1.407(3) . ?
O00G C01C 1.398(3) . ?
O00I C01W 1.402(3) . ?
O00K C01D 1.409(3) . ?
O00L C01V 1.418(3) . ?
C00P C00R 1.397(3) . ?
C00P C017 1.517(3) . ?
C00P C01B 1.408(3) . ?
C00Q H00A 0.9900 . ?
C00Q H00B 0.9900 . ?
C00Q C014 1.524(3) . ?
C00Q C01L 1.524(3) . ?
C00R C01E 1.387(3) . ?
C00S C014 1.391(3) . ?
C00S C01K 1.393(4) . ?
C00T C013 1.522(3) . ?
C00T C01D 1.391(4) . ?
C00T C01Y 1.413(3) . ?
C00U C012 1.389(4) . ?
C00U C01H 1.405(3) . ?
C00U C01M 1.525(3) . ?
C00V C00Y 1.393(3) . ?
C00V C010 1.525(3) . ?
C00V C014 1.409(3) . ?
C00W C016 1.396(3) . ?
C00W C01J 1.386(4) . ?
C00W C02B 1.511(3) . ?
C00X C00Z 1.401(3) . ?
C00X C01L 1.401(4) . ?
C00X C01M 1.522(3) . ?
C00Y C011 1.391(4) . ?
C00Z C01P 1.391(4) . ?
C010 H01A 0.9900 . ?
C010 H01B 0.9900 . ?
C010 C01H 1.519(3) . ?
C011 C01K 1.401(4) . ?
C011 C02I 1.503(4) . ?
C012 C016 1.400(3) . ?
C013 H01E 0.9900 . ?
C013 H01F 0.9900 . ?
C013 C01F 1.526(3) . ?
C015 H01G 0.9900 . ?
C015 H01H 0.9900 . ?
C015 C01B 1.525(3) . ?
C015 C01Y 1.520(3) . ?
C016 C02G 1.503(4) . ?
C017 H01I 0.9900 . ?
C017 H01J 0.9900 . ?
C017 C01G 1.526(3) . ?
C018 C020 1.390(4) . ?
C018 C022 1.393(4) . ?
C019 C01D 1.391(4) . ?
C019 C01N 1.403(4) . ?
C019 C02U 1.503(4) . ?
C01A C01B 1.394(3) . ?
C01A C01U 1.388(4) . ?
C01C C01F 1.398(3) . ?
C01C C01O 1.390(4) . ?
C01E C01U 1.399(4) . ?
C01E C02S 1.506(3) . ?
C01F C01G 1.402(4) . ?
C01G C01S 1.395(3) . ?
C01H C01J 1.396(3) . ?
C01I C02J 1.396(4) . ?
C01I C02Z 1.395(5) . ?
C01K C02E 1.505(4) . ?
C01L C01W 1.399(3) . ?
C01M H01C 0.9900 . ?
C01M H01D 0.9900 . ?
C01N C01V 1.384(4) . ?
C01N C02A 1.508(4) . ?
C01O C01X 1.394(4) . ?
C01O C02L 1.515(4) . ?
C01P C01R 1.385(4) . ?
C01P C02D 1.508(3) . ?
C01Q C025 1.398(4) . ?
C01Q C02C 1.381(4) . ?
C01R C01W 1.399(3) . ?
C01R C02H 1.509(4) . ?
C01S C01X 1.398(3) . ?
C01T C02F 1.394(4) . ?
C01T C02N 1.397(4) . ?
C01U C029 1.507(3) . ?
C01V C01Y 1.390(4) . ?
C01X C02K 1.503(4) . ?
C01Z C021 1.403(4) . ?
C01Z C024 1.389(4) . ?
C020 H020 0.9500 . ?
C020 C028 1.387(4) . ?
C021 H021 0.9500 . ?
C021 C02T 1.388(4) . ?
C022 H022 0.9500 . ?
C022 C02M 1.389(4) . ?
C023 C02X 1.334(5) . ?
C023 C03A 1.493(4) . ?
C023 C03Y 1.553(6) . ?
C023 C8 1.423(12) . ?
C024 H024 0.9500 . ?
C024 C037 1.382(4) . ?
C025 H025 0.9500 . ?
C025 C036 1.379(4) . ?
C026 C02O 1.384(4) . ?
C026 C02Q 1.390(4) . ?
C027 C032 1.491(4) . ?
C027 C03C 1.329(5) . ?
C027 C03J 1.487(8) . ?
C027 C22 1.555(14) . ?
C028 H028 0.9500 . ?
C028 C02V 1.377(5) . ?
C029 H02W 0.9800 . ?
C029 H02X 0.9800 . ?
C029 H02Y 0.9800 . ?
C02A H02 0.9800 . ?
C02A H 0.9800 . ?
C02A HA 0.9800 . ?
C02B H02A 0.9800 . ?
C02B H02B 0.9800 . ?
C02B H02C 0.9800 . ?
C02C H02D 0.9500 . ?
C02C C039 1.379(4) . ?
C02D H02E 0.9800 . ?
C02D H02F 0.9800 . ?
C02D H02G 0.9800 . ?
C02E H02H 0.9800 . ?
C02E H02I 0.9800 . ?
C02E H02J 0.9800 . ?
C02F H1 0.9500 . ?
C02F C02R 1.391(4) . ?
C02G H02K 0.9800 . ?
C02G H02L 0.9800 . ?
C02G H02M 0.9800 . ?
C02H H02N 0.9800 . ?
C02H H02O 0.9800 . ?
C02H H02P 0.9800 . ?
C02I H02Q 0.9800 . ?
C02I H02R 0.9800 . ?
C02I H02S 0.9800 . ?
C02J H02T 0.9500 . ?
C02J C03E 1.393(5) . ?
C02K H2 0.9800 . ?
C02K HB 0.9800 . ?
C02K HC 0.9800 . ?
C02L H3 0.9800 . ?
C02L HD 0.9800 . ?
C02L HE 0.9800 . ?
C02M H02U 0.9500 . ?
C02M C02V 1.375(5) . ?
C02N H4 0.9500 . ?
C02N C033 1.380(4) . ?
C02O H5 0.9500 . ?
C02O C03H 1.383(4) . ?
C02P C034 1.511(5) . ?
C02P C03G 1.496(5) . ?
C02P C03S 1.331(5) . ?
C02Q H6 0.9500 . ?
C02Q C03D 1.391(5) . ?
C02R H7 0.9500 . ?
C02R C02Y 1.373(5) . ?
C02S H8 0.9800 . ?
C02S HF 0.9800 . ?
C02S HG 0.9800 . ?
C02T H9 0.9500 . ?
C02T C030 1.380(5) . ?
C02U H10 0.9800 . ?
C02U HH 0.9800 . ?
C02U HI 0.9800 . ?
C02V H02V 0.9500 . ?
O02W C03V 1.210(11) . ?
C02X H12 0.9500 . ?
C02X HJ 0.9500 . ?
C02X C03V 1.521(8) . ?
C02X C6 1.34(2) . ?
C02Y H11 0.9500 . ?
C02Y C033 1.379(5) . ?
C02Z H02Z 0.9500 . ?
C02Z C03I 1.387(4) . ?
C030 H030 0.9500 . ?
C030 C037 1.381(5) . ?
C031 C034 1.516(5) . ?
C031 C03M 1.543(5) . ?
C031 C03W 1.526(6) . ?
C031 C03Z 1.520(5) . ?
C032 H03M 0.9800 . ?
C032 H03N 0.9800 . ?
C032 H03O 0.9800 . ?
C033 H033 0.9500 . ?
C034 H03T 0.9900 . ?
C034 H03U 0.9900 . ?
C035 C03J 1.547(8) . ?
C035 C047 1.585(7) . ?
C035 C048 1.493(7) . ?
C035 C04A 1.496(8) . ?
C035 C1 1.483(11) . ?
C035 C4 1.475(13) . ?
C035 C9 1.635(14) . ?
C035 C22 1.510(14) . ?
C036 H036 0.9500 . ?
C036 C03F 1.379(5) . ?
C037 H037 0.9500 . ?
O038 C03Q 1.219(5) . ?
C039 H039 0.9500 . ?
C039 C03F 1.372(5) . ?
C03A H03A 0.9800 . ?
C03A H03B 0.9800 . ?
C03A H03C 0.9800 . ?
C03B C03Y 1.526(6) . ?
C03B C042 1.480(6) . ?
C03B C044 1.510(6) . ?
C03B C049 1.606(6) . ?
C03B C5 1.768(15) . ?
C03B C2 1.418(15) . ?
C03B C3 1.422(15) . ?
C03B C8 1.611(12) . ?
C03C H03P 0.9500 . ?
C03C H03Q 0.9500 . ?
C03C C041 1.391(9) . ?
C03C C26 1.655(14) . ?
C03D H03D 0.9500 . ?
C03D C03K 1.379(6) . ?
C03E H03E 0.9500 . ?
C03E C03L 1.379(7) . ?
C03F H03F 0.9500 . ?
C03G H03V 0.9800 . ?
C03G H03W 0.9800 . ?
C03G H03X 0.9800 . ?
C03H H03H 0.9500 . ?
C03H C03K 1.367(6) . ?
C03I H03I 0.9500 . ?
C03I C03L 1.374(7) . ?
C03J H03R 0.9900 . ?
C03J H03S 0.9900 . ?
C03K H03K 0.9500 . ?
C03L H03L 0.9500 . ?
C03M H03Y 0.9900 . ?
C03M HK 0.9900 . ?
C03M C03O 1.500(6) . ?
C03N C03U 1.350(7) . ?
C03N C040 1.513(7) . ?
C03N C045 1.509(6) . ?
C03O O03R 1.193(5) . ?
C03O C03S 1.476(6) . ?
C03P C03X 1.514(6) . ?
C03P C040 1.509(5) . ?
C03P C043 1.519(6) . ?
C03P C046 1.498(6) . ?
C03Q C03U 1.443(7) . ?
C03Q C03X 1.495(7) . ?
C03S H03Z 0.9500 . ?
O03T C041 1.209(11) . ?
C03U H14 0.9500 . ?
C03V C044 1.519(10) . ?
C03W H03 0.9800 . ?
C03W HL 0.9800 . ?
C03W HM 0.9800 . ?
C03X H15 0.9900 . ?
C03X HN 0.9900 . ?
C03Y H03G 0.9900 . ?
C03Y H03J 0.9900 . ?
C03Z H13 0.9800 . ?
C03Z HO 0.9800 . ?
C03Z HP 0.9800 . ?
C040 H04Q 0.9900 . ?
C040 H04R 0.9900 . ?
C041 C047 1.519(11) . ?
C042 H04A 0.9800 . ?
C042 H04B 0.9800 . ?
C042 H04C 0.9800 . ?
C043 H04S 0.9800 . ?
C043 H04T 0.9800 . ?
C043 H04U 0.9800 . ?
C044 H04D 0.9900 . ?
C044 H04E 0.9900 . ?
C045 H04V 0.9800 . ?
C045 H04W 0.9800 . ?
C045 H04X 0.9800 . ?
C046 H04Y 0.9800 . ?
C046 HQ 0.9800 . ?
C046 HR 0.9800 . ?
C047 H04I 0.9900 . ?
C047 H04J 0.9900 . ?
C048 H04K 0.9800 . ?
C048 H04L 0.9800 . ?
C048 H04M 0.9800 . ?
C049 H04F 0.9800 . ?
C049 H04G 0.9800 . ?
C049 H04H 0.9800 . ?
C04A H04N 0.9800 . ?
C04A H04O 0.9800 . ?
C04A H04P 0.9800 . ?
C1 H1A 0.9800 . ?
C1 H1B 0.9800 . ?
C1 H1C 0.9800 . ?
C4 H4A 0.9900 . ?
C4 H4B 0.9900 . ?
C4 C26 1.48(2) . ?
C9 H9A 0.9800 . ?
C9 H9B 0.9800 . ?
C9 H9C 0.9800 . ?
C22 H22A 0.9900 . ?
C22 H22B 0.9900 . ?
C26 O27 1.22(2) . ?
C5 H5A 0.9900 . ?
C5 H5B 0.9900 . ?
C5 C6 1.49(3) . ?
C2 H2A 0.9800 . ?
C2 H2B 0.9800 . ?
C2 H2C 0.9800 . ?
C3 H3A 0.9800 . ?
C3 H3B 0.9800 . ?
C3 H3C 0.9800 . ?
C8 H8A 0.9900 . ?
C8 H8B 0.9900 . ?
O15 C6 1.21(3) . ?

loop_
_geom_torsion_atom_site_label_1
_geom_torsion_atom_site_label_2
_geom_torsion_atom_site_label_3
_geom_torsion_atom_site_label_4
_geom_torsion
_geom_torsion_site_symmetry_1
_geom_torsion_site_symmetry_2
_geom_torsion_site_symmetry_3
_geom_torsion_site_symmetry_4
_geom_torsion_publ_flag
P001 O008 C00S C014 80.8(2) . . . . ?
P001 O008 C00S C01K -104.4(2) . . . . ?
P001 O00I C01W C01L -78.7(2) . . . . ?
P001 O00I C01W C01R 104.9(2) . . . . ?
P001 C01Q C025 C036 175.5(2) . . . . ?
P001 C01Q C02C C039 -176.1(3) . . . . ?
P002 O009 C012 C00U -78.9(3) . . . . ?
P002 O009 C012 C016 106.6(2) . . . . ?
P002 O00B C00Z C00X 78.7(3) . . . . ?
P002 O00B C00Z C01P -105.4(2) . . . . ?
P002 C018 C020 C028 -173.9(2) . . . . ?
P002 C018 C022 C02M 174.4(2) . . . . ?
P003 O00G C01C C01F -77.9(3) . . . . ?
P003 O00G C01C C01O 106.9(2) . . . . ?
P003 O00K C01D C00T 79.7(3) . . . . ?
P003 O00K C01D C019 -105.9(2) . . . . ?
P003 C01T C02F C02R -176.2(2) . . . . ?
P003 C01T C02N C033 176.2(2) . . . . ?
P004 O007 C00R C00P -80.8(2) . . . . ?
P004 O007 C00R C01E 104.0(2) . . . . ?
P004 O00F C01S C01G 76.9(3) . . . . ?
P004 O00F C01S C01X -106.9(2) . . . . ?
P004 C01Z C021 C02T -174.3(2) . . . . ?
P004 C01Z C024 C037 174.6(2) . . . . ?
P005 O00A C01J C00W -102.2(2) . . . . ?
P005 O00A C01J C01H 84.4(3) . . . . ?
P005 O00C C00Y C00V -85.8(3) . . . . ?
P005 O00C C00Y C011 100.0(2) . . . . ?
P005 C01I C02J C03E 179.0(2) . . . . ?
P005 C01I C02Z C03I -178.7(3) . . . . ?
P006 O00E C01A C01B 86.3(3) . . . . ?
P006 O00E C01A C01U -98.1(2) . . . . ?
P006 O00L C01V C01N 100.9(2) . . . . ?
P006 O00L C01V C01Y -84.1(3) . . . . ?
P006 C026 C02O C03H -179.7(3) . . . . ?
P006 C026 C02Q C03D 178.8(3) . . . . ?
O007 P004 O00F C01S -94.73(18) . . . . ?
O007 P004 C01Z C021 -176.9(2) . . . . ?
O007 P004 C01Z C024 9.4(3) . . . . ?
O007 C00R C01E C01U 171.0(2) . . . . ?
O007 C00R C01E C02S -8.2(3) . . . . ?
O008 P001 O00I C01W 95.67(17) . . . . ?
O008 P001 C01Q C025 -174.4(2) . . . . ?
O008 P001 C01Q C02C 1.4(3) . . . . ?
O008 C00S C014 C00Q -3.6(3) . . . . ?
O008 C00S C014 C00V 172.25(19) . . . . ?
O008 C00S C01K C011 -171.3(2) . . . . ?
O008 C00S C01K C02E 7.3(3) . . . . ?
O009 P002 O00B C00Z -95.04(18) . . . . ?
O009 P002 C018 C020 -101.9(2) . . . . ?
O009 P002 C018 C022 82.5(2) . . . . ?
O009 C012 C016 C00W 172.7(2) . . . . ?
O009 C012 C016 C02G -5.0(3) . . . . ?
O00A P005 O00C C00Y 87.0(2) . . . . ?
O00A P005 C01I C02J -121.8(2) . . . . ?
O00A P005 C01I C02Z 58.0(3) . . . . ?
O00B P002 O009 C012 93.26(19) . . . . ?
O00B P002 C018 C020 6.0(2) . . . . ?
O00B P002 C018 C022 -169.6(2) . . . . ?
O00B C00Z C01P C01R -174.8(2) . . . . ?
O00B C00Z C01P C02D 3.1(3) . . . . ?
O00C P005 O00A C01J -86.3(2) . . . . ?
O00C P005 C01I C02J 131.1(2) . . . . ?
O00C P005 C01I C02Z -49.2(3) . . . . ?
O00C C00Y C011 C01K 172.2(2) . . . . ?
O00C C00Y C011 C02I -6.9(4) . . . . ?
O00D P002 O009 C012 -32.7(2) . . . . ?
O00D P002 O00B C00Z 30.1(2) . . . . ?
O00D P002 C018 C020 132.4(2) . . . . ?
O00D P002 C018 C022 -43.2(3) . . . . ?
O00E P006 O00L C01V 88.1(2) . . . . ?
O00E P006 C026 C02O 53.5(3) . . . . ?
O00E P006 C026 C02Q -124.2(2) . . . . ?
O00E C01A C01B C00P 172.1(2) . . . . ?
O00E C01A C01B C015 -6.5(3) . . . . ?
O00E C01A C01U C01E -173.1(2) . . . . ?
O00E C01A C01U C029 6.3(4) . . . . ?
O00F P004 O007 C00R 95.57(18) . . . . ?
O00F P004 C01Z C021 -69.4(2) . . . . ?
O00F P004 C01Z C024 116.9(2) . . . . ?
O00F C01S C01X C01O 178.6(2) . . . . ?
O00F C01S C01X C02K -3.7(4) . . . . ?
O00G P003 O00K C01D -91.93(19) . . . . ?
O00G P003 C01T C02F 171.0(2) . . . . ?
O00G P003 C01T C02N -5.6(3) . . . . ?
O00G C01C C01F C013 -4.0(3) . . . . ?
O00G C01C C01F C01G -176.8(2) . . . . ?
O00G C01C C01O C01X 175.0(2) . . . . ?
O00G C01C C01O C02L -3.0(3) . . . . ?
O00H P003 O00G C01C -31.7(2) . . . . ?
O00H P003 O00K C01D 34.2(2) . . . . ?
O00H P003 C01T C02F 43.9(3) . . . . ?
O00H P003 C01T C02N -132.7(2) . . . . ?
O00I P001 O008 C00S -95.81(19) . . . . ?
O00I P001 C01Q C025 78.0(2) . . . . ?
O00I P001 C01Q C02C -106.2(3) . . . . ?
O00J P004 O007 C00R -28.9(2) . . . . ?
O00J P004 O00F C01S 30.4(2) . . . . ?
O00J P004 C01Z C021 56.9(2) . . . . ?
O00J P004 C01Z C024 -116.8(2) . . . . ?
O00K P003 O00G C01C 93.42(19) . . . . ?
O00K P003 C01T C02F -81.3(2) . . . . ?
O00K P003 C01T C02N 102.1(2) . . . . ?
O00L P006 O00E C01A -89.74(19) . . . . ?
O00L P006 C026 C02O -53.5(3) . . . . ?
O00L P006 C026 C02Q 128.7(2) . . . . ?
O00L C01V C01Y C00T -173.3(2) . . . . ?
O00L C01V C01Y C015 5.0(3) . . . . ?
O00M P001 O008 C00S 28.5(2) . . . . ?
O00M P001 O00I C01W -29.3(2) . . . . ?
O00M P001 C01Q C025 -48.2(3) . . . . ?
O00M P001 C01Q C02C 127.6(3) . . . . ?
O00N P006 O00E C01A 36.9(2) . . . . ?
O00N P006 O00L C01V -38.2(2) . . . . ?
O00N P006 C026 C02O 179.3(2) . . . . ?
O00N P006 C026 C02Q 1.6(3) . . . . ?
O00O P005 O00A C01J 40.6(2) . . . . ?
O00O P005 O00C C00Y -40.2(2) . . . . ?
O00O P005 C01I C02J 4.9(3) . . . . ?
O00O P005 C01I C02Z -175.3(2) . . . . ?
C00P C00R C01E C01U -3.8(4) . . . . ?
C00P C00R C01E C02S 176.9(2) . . . . ?
C00P C017 C01G C01F 90.7(3) . . . . ?
C00P C017 C01G C01S -95.5(3) . . . . ?
C00Q C01L C01W O00I -3.0(3) . . . . ?
C00Q C01L C01W C01R 173.0(2) . . . . ?
C00R C00P C017 C01G 86.0(3) . . . . ?
C00R C00P C01B C015 179.2(2) . . . . ?
C00R C00P C01B C01A 0.7(3) . . . . ?
C00R C01E C01U C01A 1.3(4) . . . . ?
C00R C01E C01U C029 -178.1(2) . . . . ?
C00T C013 C01F C01C 93.8(3) . . . . ?
C00T C013 C01F C01G -93.8(3) . . . . ?
C00U C012 C016 C00W -1.5(4) . . . . ?
C00U C012 C016 C02G -179.1(2) . . . . ?
C00U C01H C01J O00A 172.2(2) . . . . ?
C00U C01H C01J C00W -0.6(4) . . . . ?
C00V C00Y C011 C01K -1.6(4) . . . . ?
C00V C00Y C011 C02I 179.4(2) . . . . ?
C00V C010 C01H C00U 93.6(3) . . . . ?
C00V C010 C01H C01J -89.3(3) . . . . ?
C00X C00Z C01P C01R 0.9(4) . . . . ?
C00X C00Z C01P C02D 178.8(2) . . . . ?
C00X C01L C01W O00I -178.3(2) . . . . ?
C00X C01L C01W C01R -2.3(4) . . . . ?
C00Y C00V C010 C01H 87.5(3) . . . . ?
C00Y C00V C014 C00Q 174.9(2) . . . . ?
C00Y C00V C014 C00S -0.8(3) . . . . ?
C00Y C011 C01K C00S -1.3(4) . . . . ?
C00Y C011 C01K C02E -179.8(2) . . . . ?
C00Z C00X C01L C00Q -175.4(2) . . . . ?
C00Z C00X C01L C01W -0.2(3) . . . . ?
C00Z C00X C01M C00U -92.4(3) . . . . ?
C00Z C01P C01R C01W -3.2(4) . . . . ?
C00Z C01P C01R C02H 175.5(2) . . . . ?
C010 C00V C00Y O00C 7.0(3) . . . . ?
C010 C00V C00Y C011 -179.3(2) . . . . ?
C010 C00V C014 C00Q -3.0(3) . . . . ?
C010 C00V C014 C00S -178.8(2) . . . . ?
C010 C01H C01J O00A -5.1(3) . . . . ?
C010 C01H C01J C00W -178.0(2) . . . . ?
C012 C00U C01H C010 176.8(2) . . . . ?
C012 C00U C01H C01J -0.4(3) . . . . ?
C012 C00U C01M C00X 88.7(3) . . . . ?
C013 C00T C01D O00K -3.4(3) . . . . ?
C013 C00T C01D C019 -177.2(2) . . . . ?
C013 C00T C01Y C015 -3.1(4) . . . . ?
C013 C00T C01Y C01V 175.1(2) . . . . ?
C013 C01F C01G C017 1.8(3) . . . . ?
C013 C01F C01G C01S -172.0(2) . . . . ?
C014 C00Q C01L C00X -91.1(3) . . . . ?
C014 C00Q C01L C01W 93.8(3) . . . . ?
C014 C00S C01K C011 3.2(4) . . . . ?
C014 C00S C01K C02E -178.3(2) . . . . ?
C014 C00V C00Y O00C -171.0(2) . . . . ?
C014 C00V C00Y C011 2.7(4) . . . . ?
C014 C00V C010 C01H -94.6(3) . . . . ?
C016 C00W C01J O00A -172.3(2) . . . . ?
C016 C00W C01J C01H 0.7(4) . . . . ?
C017 C00P C00R O007 4.0(3) . . . . ?
C017 C00P C00R C01E 178.7(2) . . . . ?
C017 C00P C01B C015 3.5(3) . . . . ?
C017 C00P C01B C01A -175.1(2) . . . . ?
C017 C01G C01S O00F 5.1(3) . . . . ?
C017 C01G C01S C01X -170.8(2) . . . . ?
C018 P002 O009 C012 -160.08(19) . . . . ?
C018 P002 O00B C00Z 157.41(18) . . . . ?
C018 C020 C028 C02V -0.1(4) . . . . ?
C018 C022 C02M C02V -0.3(5) . . . . ?
C019 C01N C01V O00L 174.0(2) . . . . ?
C019 C01N C01V C01Y -0.5(4) . . . . ?
C01B C00P C00R O007 -171.9(2) . . . . ?
C01B C00P C00R C01E 2.8(4) . . . . ?
C01B C00P C017 C01G -98.3(3) . . . . ?
C01B C015 C01Y C00T -93.2(3) . . . . ?
C01B C015 C01Y C01V 88.6(3) . . . . ?
C01B C01A C01U C01E 2.1(4) . . . . ?
C01B C01A C01U C029 -178.5(2) . . . . ?
C01C C01F C01G C017 174.3(2) . . . . ?
C01C C01F C01G C01S 0.4(3) . . . . ?
C01C C01O C01X C01S 3.5(4) . . . . ?
C01C C01O C01X C02K -174.1(3) . . . . ?
C01D C00T C013 C01F -87.4(3) . . . . ?
C01D C00T C01Y C015 -178.1(2) . . . . ?
C01D C00T C01Y C01V 0.1(3) . . . . ?
C01D C019 C01N C01V -1.3(4) . . . . ?
C01D C019 C01N C02A 176.0(2) . . . . ?
C01F C01C C01O C01X 0.0(4) . . . . ?
C01F C01C C01O C02L -178.0(2) . . . . ?
C01F C01G C01S O00F 179.2(2) . . . . ?
C01F C01G C01S C01X 3.3(4) . . . . ?
C01G C01S C01X C01O -5.3(4) . . . . ?
C01G C01S C01X C02K 172.4(2) . . . . ?
C01H C00U C012 O009 -172.4(2) . . . . ?
C01H C00U C012 C016 1.5(4) . . . . ?
C01H C00U C01M C00X -97.4(3) . . . . ?
C01I P005 O00A C01J 168.6(2) . . . . ?
C01I P005 O00C C00Y -167.9(2) . . . . ?
C01I C02J C03E C03L 0.0(5) . . . . ?
C01I C02Z C03I C03L -0.6(6) . . . . ?
C01J C00W C016 C012 0.4(4) . . . . ?
C01J C00W C016 C02G 177.9(2) . . . . ?
C01K C00S C014 C00Q -178.0(2) . . . . ?
C01K C00S C014 C00V -2.1(4) . . . . ?
C01L C00Q C014 C00S -86.4(3) . . . . ?
C01L C00Q C014 C00V 98.0(3) . . . . ?
C01L C00X C00Z O00B 176.4(2) . . . . ?
C01L C00X C00Z C01P 0.9(4) . . . . ?
C01L C00X C01M C00U 94.0(3) . . . . ?
C01M C00U C012 O009 1.8(3) . . . . ?
C01M C00U C012 C016 175.8(2) . . . . ?
C01M C00U C01H C010 2.8(4) . . . . ?
C01M C00U C01H C01J -174.5(2) . . . . ?
C01M C00X C00Z O00B 2.4(3) . . . . ?
C01M C00X C00Z C01P -173.1(2) . . . . ?
C01M C00X C01L C00Q -1.7(3) . . . . ?
C01M C00X C01L C01W 173.5(2) . . . . ?
C01N C019 C01D O00K -171.3(2) . . . . ?
C01N C019 C01D C00T 2.6(4) . . . . ?
C01N C01V C01Y C00T 1.1(4) . . . . ?
C01N C01V C01Y C015 179.4(2) . . . . ?
C01O C01C C01F C013 170.8(2) . . . . ?
C01O C01C C01F C01G -2.0(4) . . . . ?
C01P C01R C01W O00I -179.8(2) . . . . ?
C01P C01R C01W C01L 4.1(4) . . . . ?
C01Q P001 O008 C00S 156.38(18) . . . . ?
C01Q P001 O00I C01W -157.58(17) . . . . ?
C01Q C025 C036 C03F 0.9(5) . . . . ?
C01Q C02C C039 C03F 0.7(5) . . . . ?
C01T P003 O00G C01C -159.75(19) . . . . ?
C01T P003 O00K C01D 161.49(19) . . . . ?
C01T C02F C02R C02Y 0.5(5) . . . . ?
C01T C02N C033 C02Y -0.8(5) . . . . ?
C01U C01A C01B C00P -3.1(4) . . . . ?
C01U C01A C01B C015 178.3(2) . . . . ?
C01Y C00T C013 C01F 97.7(3) . . . . ?
C01Y C00T C01D O00K 171.7(2) . . . . ?
C01Y C00T C01D C019 -2.1(4) . . . . ?
C01Y C015 C01B C00P 94.2(3) . . . . ?
C01Y C015 C01B C01A -87.3(3) . . . . ?
C01Z P004 O007 C00R -156.73(18) . . . . ?
C01Z P004 O00F C01S 158.95(18) . . . . ?
C01Z C021 C02T C030 -0.7(5) . . . . ?
C01Z C024 C037 C030 -0.4(5) . . . . ?
C020 C018 C022 C02M -1.4(4) . . . . ?
C020 C028 C02V C02M -1.5(5) . . . . ?
C021 C01Z C024 C037 1.0(4) . . . . ?
C021 C02T C030 C037 1.3(5) . . . . ?
C022 C018 C020 C028 1.6(4) . . . . ?
C022 C02M C02V C028 1.7(5) . . . . ?
C023 C02X C03V O02W -176.6(8) . . . . ?
C023 C02X C03V C044 6.7(9) . . . . ?
C023 C02X C6 C5 6(2) . . . . ?
C023 C02X C6 O15 -180(2) . . . . ?
C024 C01Z C021 C02T -0.4(4) . . . . ?
C025 C01Q C02C C039 -0.4(5) . . . . ?
C025 C036 C03F C039 -0.7(5) . . . . ?
C026 P006 O00E C01A 164.20(19) . . . . ?
C026 P006 O00L C01V -166.5(2) . . . . ?
C026 C02O C03H C03K 2.1(6) . . . . ?
C026 C02Q C03D C03K -0.2(5) . . . . ?
C027 C03C C041 O03T -176.3(8) . . . . ?
C027 C03C C041 C047 0.7(11) . . . . ?
C027 C03C C26 C4 2.5(17) . . . . ?
C027 C03C C26 O27 178.7(13) . . . . ?
C02A C01N C01V O00L -3.3(4) . . . . ?
C02A C01N C01V C01Y -177.9(2) . . . . ?
C02B C00W C016 C012 -176.6(2) . . . . ?
C02B C00W C016 C02G 1.0(4) . . . . ?
C02B C00W C01J O00A 4.7(4) . . . . ?
C02B C00W C01J C01H 177.7(2) . . . . ?
C02C C01Q C025 C036 -0.4(4) . . . . ?
C02C C039 C03F C036 -0.2(6) . . . . ?
C02D C01P C01R C01W 179.0(2) . . . . ?
C02D C01P C01R C02H -2.2(4) . . . . ?
C02F C01T C02N C033 -0.3(4) . . . . ?
C02F C02R C02Y C033 -1.6(5) . . . . ?
C02H C01R C01W O00I 1.4(3) . . . . ?
C02H C01R C01W C01L -174.7(2) . . . . ?
C02I C011 C01K C00S 177.8(2) . . . . ?
C02I C011 C01K C02E -0.8(4) . . . . ?
C02J C01I C02Z C03I 1.0(5) . . . . ?
C02J C03E C03L C03I 0.5(6) . . . . ?
C02L C01O C01X C01S -178.6(2) . . . . ?
C02L C01O C01X C02K 3.8(4) . . . . ?
C02N C01T C02F C02R 0.4(5) . . . . ?
C02O C026 C02Q C03D 1.0(5) . . . . ?
C02O C03H C03K C03D -1.3(6) . . . . ?
C02Q C026 C02O C03H -2.0(5) . . . . ?
C02Q C03D C03K C03H 0.4(6) . . . . ?
C02R C02Y C033 C02N 1.8(5) . . . . ?
C02S C01E C01U C01A -179.5(2) . . . . ?
C02S C01E C01U C029 1.1(4) . . . . ?
C02T C030 C037 C024 -0.7(5) . . . . ?
C02U C019 C01D O00K 6.8(3) . . . . ?
C02U C019 C01D C00T -179.2(2) . . . . ?
C02U C019 C01N C01V -179.3(2) . . . . ?
C02U C019 C01N C02A -2.0(4) . . . . ?
O02W C03V C044 C03B 148.6(8) . . . . ?
C02X C023 C03Y C03B 28.1(6) . . . . ?
C02X C023 C8 C03B -37.9(14) . . . . ?
C02X C03V C044 C03B -34.6(8) . . . . ?
C02Z C01I C02J C03E -0.7(5) . . . . ?
C02Z C03I C03L C03E -0.2(7) . . . . ?
C031 C03M C03O O03R 149.4(5) . . . . ?
C031 C03M C03O C03S -33.7(5) . . . . ?
C032 C027 C03C C041 166.8(6) . . . . ?
C032 C027 C03C C26 -161.0(8) . . . . ?
C032 C027 C03J C035 163.8(4) . . . . ?
C032 C027 C22 C035 -169.8(6) . . . . ?
C034 C02P C03S C03O 2.1(6) . . . . ?
C034 C031 C03M C03O 53.6(4) . . . . ?
C035 C4 C26 C03C -33.6(18) . . . . ?
C035 C4 C26 O27 150.3(16) . . . . ?
O038 C03Q C03U C03N -176.6(4) . . . . ?
O038 C03Q C03X C03P 150.0(4) . . . . ?
C03A C023 C02X C03V -173.5(5) . . . . ?
C03A C023 C02X C6 152.8(15) . . . . ?
C03A C023 C03Y C03B -160.9(4) . . . . ?
C03A C023 C8 C03B 165.6(7) . . . . ?
C03B C5 C6 C02X 26(2) . . . . ?
C03B C5 C6 O15 -149(2) . . . . ?
C03C C027 C03J C035 -25.5(7) . . . . ?
C03C C027 C22 C035 26.8(12) . . . . ?
C03C C041 C047 C035 29.6(10) . . . . ?
C03G C02P C034 C031 -161.6(3) . . . . ?
C03G C02P C03S C03O -175.7(4) . . . . ?
C03J C027 C03C C041 -3.1(8) . . . . ?
C03J C035 C047 C041 -52.6(7) . . . . ?
C03M C031 C034 C02P -46.7(4) . . . . ?
C03M C03O C03S C02P 5.0(6) . . . . ?
O03R C03O C03S C02P -178.1(5) . . . . ?
C03S C02P C034 C031 20.5(5) . . . . ?
O03T C041 C047 C035 -153.3(9) . . . . ?
C03U C03N C040 C03P 16.1(6) . . . . ?
C03U C03Q C03X C03P -37.3(5) . . . . ?
C03W C031 C034 C02P -166.3(3) . . . . ?
C03W C031 C03M C03O 173.8(4) . . . . ?
C03X C03P C040 C03N -40.6(5) . . . . ?
C03X C03Q C03U C03N 10.7(6) . . . . ?
C03Y C023 C02X C03V -3.3(6) . . . . ?
C03Y C03B C044 C03V 58.4(6) . . . . ?
C03Z C031 C034 C02P 73.4(4) . . . . ?
C03Z C031 C03M C03O -67.5(4) . . . . ?
C040 C03N C03U C03Q 0.1(6) . . . . ?
C040 C03P C03X C03Q 51.3(5) . . . . ?
C042 C03B C03Y C023 71.7(5) . . . . ?
C042 C03B C044 C03V -68.5(6) . . . . ?
C043 C03P C03X C03Q -67.8(5) . . . . ?
C043 C03P C040 C03N 77.9(5) . . . . ?
C044 C03B C03Y C023 -55.3(5) . . . . ?
C045 C03N C03U C03Q -177.6(4) . . . . ?
C045 C03N C040 C03P -166.0(4) . . . . ?
C046 C03P C03X C03Q 173.1(5) . . . . ?
C046 C03P C040 C03N -163.1(5) . . . . ?
C047 C035 C03J C027 49.7(6) . . . . ?
C048 C035 C03J C027 166.9(5) . . . . ?
C048 C035 C047 C041 -171.8(6) . . . . ?
C049 C03B C03Y C023 -171.5(5) . . . . ?
C049 C03B C044 C03V 174.4(5) . . . . ?
C04A C035 C03J C027 -67.0(7) . . . . ?
C04A C035 C047 C041 64.8(7) . . . . ?
C1 C035 C4 C26 -69.7(13) . . . . ?
C1 C035 C22 C027 72.0(10) . . . . ?
C4 C035 C22 C027 -59.6(11) . . . . ?
C9 C035 C4 C26 176.4(12) . . . . ?
C9 C035 C22 C027 -174.2(10) . . . . ?
C22 C027 C03C C26 0.9(10) . . . . ?
C22 C035 C4 C26 61.6(14) . . . . ?
C5 C03B C8 C023 56.5(11) . . . . ?
C2 C03B C5 C6 60.3(15) . . . . ?
C2 C03B C8 C023 -52.4(16) . . . . ?
C3 C03B C5 C6 -168.6(14) . . . . ?
C3 C03B C8 C023 164.2(12) . . . . ?
C8 C023 C02X C6 -1.1(17) . . . . ?
C8 C03B C5 C6 -53.3(13) . . . . ?
